data_7122667
loop_
_publ_author_name
'Toda, Tatsuro'
'Suzuki, Satoshi'
'Kuwata, Shigeki'

_publ_section_title
;
 Metallo-supramolecular assembly of protic pincer-type complexes:
 encapsulation of dinitrogen and carbon disulfide into
 multiproton-responsive diruthenium cage
;
_journal_name_full 'Chemical Communications'
_journal_paper_doi 10.1039/C8CC08384C
_journal_year 2018
_chemical_formula_moiety 'C108 H112 Br K N8 P4 Ru2, C6 H6, 0.5(C5 H12)'
_chemical_formula_sum 'C116.5 H124 Br K N8 P4 Ru2'
_chemical_formula_weight 2081.35
_space_group_crystal_system triclinic
_space_group_IT_number 2
_space_group_name_Hall '-P 1'
_space_group_name_H-M_alt 'P -1'
_symmetry_space_group_name_Hall '-P 1'
_symmetry_space_group_name_H-M 'P -1'
_atom_sites_solution_hydrogens geom
_atom_sites_solution_primary direct
_atom_sites_solution_secondary difmap
_audit_update_record
;
2018-11-23 deposited with the CCDC.
2018-11-30 downloaded from the CCDC.
;
_cell_angle_alpha 92.417(2)
_cell_angle_beta 101.754(2)
_cell_angle_gamma 104.9134(18)
_cell_formula_units_Z 2
_cell_length_a 14.936(3)
_cell_length_b 16.296(3)
_cell_length_c 22.411(4)
_cell_measurement_reflns_used 12027
_cell_measurement_temperature 93
_cell_measurement_theta_max 28.89
_cell_measurement_theta_min 2.57
_cell_volume 5134.6(17)
_computing_cell_refinement CrystalClear
_computing_data_collection 'CrystalClear (Rigaku Inc., 2008)'
_computing_data_reduction CrystalClear
_computing_molecular_graphics 'CrystalStructure 4.2.5'
_computing_publication_material 'CrystalStructure 4.2.5 (Rigaku, 2017)'
_computing_structure_refinement 'SHELXL Version 2014/7 (Sheldrick, 2008)'
_computing_structure_solution 'SIR92 (Altomare, et al., 1994)'
_diffrn_ambient_temperature 93
_diffrn_detector_area_resol_mean 7.111
_diffrn_measured_fraction_theta_full 0.981
_diffrn_measured_fraction_theta_max 0.971
_diffrn_measurement_device_type 'Rigaku Saturn724'
_diffrn_measurement_method \w
_diffrn_radiation_type 'Mo K\a'
_diffrn_radiation_wavelength 0.71075
_diffrn_reflns_av_R_equivalents 0.0415
_diffrn_reflns_Laue_measured_fraction_full 0.981
_diffrn_reflns_Laue_measured_fraction_max 0.971
_diffrn_reflns_limit_h_max 19
_diffrn_reflns_limit_h_min -19
_diffrn_reflns_limit_k_max 21
_diffrn_reflns_limit_k_min -21
_diffrn_reflns_limit_l_max 29
_diffrn_reflns_limit_l_min -29
_diffrn_reflns_number 57664
_diffrn_reflns_point_group_measured_fraction_full 0.981
_diffrn_reflns_point_group_measured_fraction_max 0.971
_diffrn_reflns_theta_full 25.242
_diffrn_reflns_theta_max 27.498
_diffrn_reflns_theta_min 3.045
_diffrn_standards_number 0
_exptl_absorpt_coefficient_mu 0.840
_exptl_absorpt_correction_T_max 0.912
_exptl_absorpt_correction_T_min 0.782
_exptl_absorpt_correction_type multi-scan
_exptl_absorpt_process_details 'REQAB (Rigaku, 1998)'
_exptl_crystal_colour orange
_exptl_crystal_density_diffrn 1.346
_exptl_crystal_density_method 'not measured'
_exptl_crystal_description prism
_exptl_crystal_F_000 2162.00
_exptl_crystal_recrystallization_method 'Re-crystallisation from solvent: Benzene/pentane'
_exptl_crystal_size_max 0.220
_exptl_crystal_size_mid 0.120
_exptl_crystal_size_min 0.110
_refine_diff_density_max 2.60
_refine_diff_density_min -1.17
_refine_ls_extinction_method none
_refine_ls_goodness_of_fit_ref 1.023
_refine_ls_hydrogen_treatment constr
_refine_ls_number_parameters 1199
_refine_ls_number_reflns 22894
_refine_ls_number_restraints 0
_refine_ls_R_factor_all 0.0581
_refine_ls_R_factor_gt 0.0503
_refine_ls_shift/su_max 0.002
_refine_ls_structure_factor_coef Fsqd
_refine_ls_weighting_details 'w = 1/[\s^2^(Fo^2^)+(0.0803P)^2^] where P=(Fo^2^+2Fc^2^)/3'
_refine_ls_weighting_scheme calc
_refine_ls_wR_factor_gt 0.1322
_refine_ls_wR_factor_ref 0.1357
_reflns_Friedel_coverage 0.000
_reflns_number_gt 16333
_reflns_number_total 22894
_reflns_threshold_expression F^2^>2.0\s(F^2^)
_cod_data_source_file c8cc08384c2.cif
_cod_data_source_block compound2-C6H6-C5H12
_cod_original_cell_volume 5134.7(16)
_cod_database_code 7122667

loop_
_space_group_symop_id
_space_group_symop_operation_xyz
1 +X,+Y,+Z
2 -X,-Y,-Z

loop_
_atom_site_label
_atom_site_type_symbol
_atom_site_fract_x
_atom_site_fract_y
_atom_site_fract_z
_atom_site_U_iso_or_equiv
_atom_site_adp_type
_atom_site_occupancy
_atom_site_site_symmetry_order
_atom_site_calc_flag
_atom_site_refinement_flags_posn
_atom_site_refinement_flags_adp
_atom_site_refinement_flags_occupancy
_atom_site_disorder_assembly
_atom_site_disorder_group
Ru1 Ru 0.35186(2) 0.65755(2) 0.76612(2) 0.01451(7) Uani 1 1 d . . . . .
Ru2 Ru 0.14679(2) 0.31617(2) 0.73190(2) 0.01478(7) Uani 1 1 d . . . . .
Br1 Br 0.20581(2) 0.49591(2) 0.76654(2) 0.02228(8) Uani 1 1 d . . . . .
K1 K 0.36620(5) 0.45848(4) 0.70061(3) 0.02240(14) Uani 1 1 d . . . . .
P1 P 0.25644(5) 0.66753(4) 0.66867(3) 0.01501(15) Uani 1 1 d . . . . .
P2 P 0.07677(5) 0.33161(4) 0.62881(3) 0.01486(15) Uani 1 1 d . . . . .
P3 P 0.46198(5) 0.63508(5) 0.85203(3) 0.01701(16) Uani 1 1 d . . . . .
P4 P 0.24058(5) 0.30869(5) 0.83115(3) 0.01677(16) Uani 1 1 d . . . . .
N1 N 0.20934(18) 0.67377(16) 0.85186(12) 0.0252(6) Uani 1 1 d . . . . .
H1 H 0.1826 0.6189 0.8517 0.030 Uiso 1 1 calc R U . . .
N2 N 0.27552(17) 0.70601(15) 0.81989(11) 0.0192(5) Uani 1 1 d . . . . .
N3 N 0.49205(16) 0.60712(15) 0.68724(11) 0.0164(5) Uani 1 1 d . . . . .
N4 N 0.45906(16) 0.66487(15) 0.71702(11) 0.0161(5) Uani 1 1 d . . . . .
N5 N -0.01613(18) 0.37583(16) 0.77925(12) 0.0240(6) Uani 1 1 d . . . . .
H2 H 0.0093 0.4313 0.7815 0.029 Uiso 1 1 calc R U . . .
N6 N 0.02424(17) 0.31725(15) 0.76127(11) 0.0187(5) Uani 1 1 d . . . . .
N7 N 0.31956(17) 0.28776(15) 0.67468(11) 0.0173(5) Uani 1 1 d . . . . .
N8 N 0.24083(17) 0.25930(15) 0.69770(11) 0.0178(5) Uani 1 1 d . . . . .
C1 C 0.1890(2) 0.7366(2) 0.88436(16) 0.0315(8) Uani 1 1 d . . . . .
C2 C 0.2448(2) 0.8121(2) 0.87254(16) 0.0291(7) Uani 1 1 d . . . . .
H3 H 0.2465 0.8677 0.8881 0.035 Uiso 1 1 calc R U . . .
C3 C 0.2992(2) 0.79135(18) 0.83279(14) 0.0213(6) Uani 1 1 d . . . . .
C4 C 0.4153(2) 0.78038(18) 0.77623(13) 0.0182(6) Uani 1 1 d . . . . .
C5 C 0.3822(2) 0.83642(18) 0.80911(14) 0.0192(6) Uani 1 1 d . . . . .
C6 C 0.4274(2) 0.92376(19) 0.81844(15) 0.0256(7) Uani 1 1 d . . . . .
H4 H 0.4042 0.9609 0.8412 0.031 Uiso 1 1 calc R U . . .
C7 C 0.5067(2) 0.9563(2) 0.79433(15) 0.0271(7) Uani 1 1 d . . . . .
C8 C 0.5378(2) 0.89977(19) 0.75918(14) 0.0237(7) Uani 1 1 d . . . . .
H5 H 0.5910 0.9215 0.7417 0.028 Uiso 1 1 calc R U . . .
C9 C 0.4922(2) 0.81332(18) 0.74961(13) 0.0181(6) Uani 1 1 d . . . . .
C10 C 0.5139(2) 0.74605(18) 0.71428(14) 0.0184(6) Uani 1 1 d . . . . .
C11 C 0.5802(2) 0.74024(19) 0.68024(14) 0.0203(6) Uani 1 1 d . . . . .
H6 H 0.6266 0.7859 0.6699 0.024 Uiso 1 1 calc R U . . .
C12 C 0.5645(2) 0.65364(19) 0.66446(13) 0.0195(6) Uani 1 1 d . . . . .
C13 C 0.1162(3) 0.7153(3) 0.9233(2) 0.0462(11) Uani 1 1 d . . . . .
C14 C 0.0188(4) 0.7087(4) 0.8845(3) 0.095(2) Uani 1 1 d . . . . .
H7 H -0.0285 0.6949 0.9097 0.143 Uiso 1 1 calc R U . . .
H8 H 0.0181 0.7633 0.8679 0.143 Uiso 1 1 calc R U . . .
H9 H 0.0035 0.6636 0.8507 0.143 Uiso 1 1 calc R U . . .
C15 C 0.1170(3) 0.6314(3) 0.9502(2) 0.0593(13) Uani 1 1 d . . . . .
H10 H 0.1802 0.6359 0.9753 0.089 Uiso 1 1 calc R U . . .
H11 H 0.0699 0.6187 0.9756 0.089 Uiso 1 1 calc R U . . .
H12 H 0.1012 0.5856 0.9169 0.089 Uiso 1 1 calc R U . . .
C16 C 0.1458(5) 0.7861(4) 0.9779(3) 0.147(4) Uani 1 1 d . . . . .
H13 H 0.2092 0.7880 1.0016 0.220 Uiso 1 1 calc R U . . .
H14 H 0.1468 0.8415 0.9621 0.220 Uiso 1 1 calc R U . . .
H15 H 0.1001 0.7736 1.0042 0.220 Uiso 1 1 calc R U . . .
C17 C 0.6199(2) 0.6089(2) 0.63124(15) 0.0246(7) Uani 1 1 d . . . . .
C18 C 0.5532(3) 0.5355(3) 0.5857(2) 0.0572(14) Uani 1 1 d . . . . .
H16 H 0.5907 0.5075 0.5648 0.086 Uiso 1 1 calc R U . . .
H17 H 0.5155 0.4941 0.6077 0.086 Uiso 1 1 calc R U . . .
H18 H 0.5106 0.5578 0.5555 0.086 Uiso 1 1 calc R U . . .
C19 C 0.6869(3) 0.5737(3) 0.67757(19) 0.0498(11) Uani 1 1 d . . . . .
H19 H 0.7228 0.5447 0.6560 0.075 Uiso 1 1 calc R U . . .
H20 H 0.7311 0.6207 0.7062 0.075 Uiso 1 1 calc R U . . .
H21 H 0.6498 0.5330 0.7003 0.075 Uiso 1 1 calc R U . . .
C20 C 0.6783(3) 0.6714(2) 0.59557(17) 0.0363(9) Uani 1 1 d . . . . .
H22 H 0.7139 0.6418 0.5742 0.054 Uiso 1 1 calc R U . . .
H23 H 0.6356 0.6940 0.5656 0.054 Uiso 1 1 calc R U . . .
H24 H 0.7227 0.7185 0.6240 0.054 Uiso 1 1 calc R U . . .
C21 C 0.5615(3) 1.0509(2) 0.81028(19) 0.0419(10) Uani 1 1 d . . . . .
C22 C 0.4934(4) 1.1075(2) 0.7990(3) 0.0681(15) Uani 1 1 d . . . . .
H25 H 0.4451 1.0909 0.8233 0.102 Uiso 1 1 calc R U . . .
H26 H 0.5291 1.1673 0.8112 0.102 Uiso 1 1 calc R U . . .
H27 H 0.4624 1.1004 0.7555 0.102 Uiso 1 1 calc R U . . .
C23 C 0.6074(4) 1.0652(3) 0.8783(3) 0.0846(19) Uani 1 1 d . . . . .
H28 H 0.5587 1.0456 0.9018 0.127 Uiso 1 1 calc R U . . .
H29 H 0.6550 1.0330 0.8870 0.127 Uiso 1 1 calc R U . . .
H30 H 0.6383 1.1261 0.8900 0.127 Uiso 1 1 calc R U . . .
C24 C 0.6338(4) 1.0801(3) 0.7714(3) 0.088(2) Uani 1 1 d . . . . .
H31 H 0.6015 1.0699 0.7280 0.132 Uiso 1 1 calc R U . . .
H32 H 0.6648 1.1412 0.7821 0.132 Uiso 1 1 calc R U . . .
H33 H 0.6815 1.0481 0.7791 0.132 Uiso 1 1 calc R U . . .
C25 C 0.1304(2) 0.66631(18) 0.65748(14) 0.0200(6) Uani 1 1 d . . . . .
C26 C 0.0828(2) 0.6522(2) 0.70433(17) 0.0341(8) Uani 1 1 d . . . . .
H34 H 0.1165 0.6471 0.7442 0.041 Uiso 1 1 calc R U . . .
C27 C -0.0144(3) 0.6453(3) 0.69388(19) 0.0443(10) Uani 1 1 d . . . . .
H35 H -0.0464 0.6350 0.7265 0.053 Uiso 1 1 calc R U . . .
C28 C -0.0636(2) 0.6534(2) 0.63694(19) 0.0378(9) Uani 1 1 d . . . . .
H36 H -0.1297 0.6487 0.6300 0.045 Uiso 1 1 calc R U . . .
C29 C -0.0173(2) 0.6683(2) 0.58989(18) 0.0379(9) Uani 1 1 d . . . . .
H37 H -0.0513 0.6742 0.5503 0.045 Uiso 1 1 calc R U . . .
C30 C 0.0794(2) 0.6749(2) 0.60009(16) 0.0327(8) Uani 1 1 d . . . . .
H38 H 0.1110 0.6853 0.5673 0.039 Uiso 1 1 calc R U . . .
C31 C 0.2960(2) 0.75630(18) 0.62387(14) 0.0184(6) Uani 1 1 d . . . . .
C32 C 0.3142(2) 0.83905(19) 0.65184(16) 0.0261(7) Uani 1 1 d . . . . .
H39 H 0.3104 0.8474 0.6934 0.031 Uiso 1 1 calc R U . . .
C33 C 0.3375(2) 0.9086(2) 0.61956(17) 0.0334(8) Uani 1 1 d . . . . .
H40 H 0.3495 0.9644 0.6392 0.040 Uiso 1 1 calc R U . . .
C34 C 0.3437(2) 0.8986(2) 0.55928(17) 0.0343(8) Uani 1 1 d . . . . .
H41 H 0.3611 0.9471 0.5377 0.041 Uiso 1 1 calc R U . . .
C35 C 0.3242(3) 0.8169(2) 0.53047(17) 0.0338(8) Uani 1 1 d . . . . .
H42 H 0.3274 0.8092 0.4888 0.041 Uiso 1 1 calc R U . . .
C36 C 0.2999(2) 0.7462(2) 0.56264(15) 0.0267(7) Uani 1 1 d . . . . .
H43 H 0.2859 0.6904 0.5425 0.032 Uiso 1 1 calc R U . . .
C37 C 0.2431(2) 0.56961(17) 0.61981(13) 0.0152(6) Uani 1 1 d . . . . .
C38 C 0.1695(2) 0.49998(17) 0.62493(12) 0.0157(6) Uani 1 1 d . . . . .
H44 H 0.1232 0.5093 0.6460 0.019 Uiso 1 1 calc R U . . .
C39 C 0.15999(19) 0.41724(18) 0.60077(13) 0.0164(6) Uani 1 1 d . . . . .
C40 C 0.2233(2) 0.40554(18) 0.56508(13) 0.0170(6) Uani 1 1 d . . . . .
H45 H 0.2169 0.3504 0.5462 0.020 Uiso 1 1 calc R U . . .
C41 C 0.2957(2) 0.47514(18) 0.55732(13) 0.0187(6) Uani 1 1 d . . . . .
H46 H 0.3369 0.4674 0.5317 0.022 Uiso 1 1 calc R U . . .
C42 C 0.3086(2) 0.55568(18) 0.58662(13) 0.0170(6) Uani 1 1 d . . . . .
H47 H 0.3618 0.6012 0.5841 0.020 Uiso 1 1 calc R U . . .
C43 C -0.0333(2) 0.36598(18) 0.61062(13) 0.0184(6) Uani 1 1 d . . . . .
C44 C -0.1095(2) 0.3253(2) 0.63550(16) 0.0310(8) Uani 1 1 d . . . . .
H48 H -0.1021 0.2845 0.6638 0.037 Uiso 1 1 calc R U . . .
C45 C -0.1966(2) 0.3444(3) 0.61897(17) 0.0410(10) Uani 1 1 d . . . . .
H49 H -0.2481 0.3165 0.6362 0.049 Uiso 1 1 calc R U . . .
C46 C -0.2085(3) 0.4031(3) 0.57796(17) 0.0398(9) Uani 1 1 d . . . . .
H50 H -0.2679 0.4161 0.5671 0.048 Uiso 1 1 calc R U . . .
C47 C -0.1342(2) 0.4431(2) 0.55274(18) 0.0365(9) Uani 1 1 d . . . . .
H51 H -0.1423 0.4838 0.5244 0.044 Uiso 1 1 calc R U . . .
C48 C -0.0473(2) 0.4241(2) 0.56851(15) 0.0272(7) Uani 1 1 d . . . . .
H52 H 0.0033 0.4513 0.5502 0.033 Uiso 1 1 calc R U . . .
C49 C 0.0461(2) 0.24074(17) 0.56996(13) 0.0188(6) Uani 1 1 d . . . . .
C50 C 0.1156(2) 0.20124(19) 0.56114(15) 0.0234(7) Uani 1 1 d . . . . .
H53 H 0.1784 0.2218 0.5853 0.028 Uiso 1 1 calc R U . . .
C51 C 0.0936(3) 0.1320(2) 0.51730(16) 0.0297(7) Uani 1 1 d . . . . .
H54 H 0.1412 0.1053 0.5120 0.036 Uiso 1 1 calc R U . . .
C52 C 0.0024(3) 0.1018(2) 0.48127(16) 0.0335(8) Uani 1 1 d . . . . .
H55 H -0.0122 0.0548 0.4511 0.040 Uiso 1 1 calc R U . . .
C53 C -0.0668(3) 0.1401(2) 0.48927(16) 0.0323(8) Uani 1 1 d . . . . .
H56 H -0.1293 0.1195 0.4646 0.039 Uiso 1 1 calc R U . . .
C54 C -0.0455(2) 0.2091(2) 0.53356(14) 0.0243(7) Uani 1 1 d . . . . .
H57 H -0.0938 0.2349 0.5390 0.029 Uiso 1 1 calc R U . . .
C55 C -0.1007(2) 0.3399(2) 0.79364(15) 0.0275(7) Uani 1 1 d . . . . .
C56 C -0.1152(2) 0.2538(2) 0.78430(15) 0.0267(7) Uani 1 1 d . . . . .
H58 H -0.1683 0.2110 0.7905 0.032 Uiso 1 1 calc R U . . .
C57 C -0.0367(2) 0.24033(19) 0.76385(14) 0.0206(6) Uani 1 1 d . . . . .
C58 C 0.0812(2) 0.19364(18) 0.72485(14) 0.0206(6) Uani 1 1 d . . . . .
C59 C -0.0058(2) 0.16693(18) 0.74209(14) 0.0196(6) Uani 1 1 d . . . . .
C60 C -0.0510(2) 0.0807(2) 0.74236(15) 0.0274(7) Uani 1 1 d . . . . .
H59 H -0.1098 0.0639 0.7547 0.033 Uiso 1 1 calc R U . . .
C61 C -0.0094(3) 0.0197(2) 0.72437(16) 0.0303(8) Uani 1 1 d . . . . .
C62 C 0.0778(2) 0.04616(19) 0.70755(15) 0.0285(7) Uani 1 1 d . . . . .
H60 H 0.1069 0.0044 0.6960 0.034 Uiso 1 1 calc R U . . .
C63 C 0.1229(2) 0.13193(19) 0.70722(14) 0.0229(7) Uani 1 1 d . . . . .
C64 C 0.2149(2) 0.17167(18) 0.69156(14) 0.0212(6) Uani 1 1 d . . . . .
C65 C 0.2800(2) 0.14419(19) 0.66581(15) 0.0245(7) Uani 1 1 d . . . . .
H61 H 0.2809 0.0869 0.6570 0.029 Uiso 1 1 calc R U . . .
C66 C 0.3439(2) 0.21823(18) 0.65549(14) 0.0206(6) Uani 1 1 d . . . . .
C67 C -0.1580(3) 0.3932(2) 0.81635(18) 0.0368(9) Uani 1 1 d . . . . .
C68 C -0.1507(13) 0.4697(9) 0.7854(6) 0.077(5) Uani 0.516(16) 1 d . . P A 1
H62 H -0.1883 0.5038 0.8006 0.115 Uiso 0.516(16) 1 calc R U P A 1
H63 H -0.0840 0.5031 0.7934 0.115 Uiso 0.516(16) 1 calc R U P A 1
H64 H -0.1749 0.4542 0.7412 0.115 Uiso 0.516(16) 1 calc R U P A 1
C69 C -0.1143(11) 0.4197(10) 0.8855(4) 0.083(6) Uani 0.516(16) 1 d . . P A 1
H65 H -0.1186 0.3685 0.9074 0.124 Uiso 0.516(16) 1 calc R U P A 1
H66 H -0.0475 0.4518 0.8912 0.124 Uiso 0.516(16) 1 calc R U P A 1
H67 H -0.1493 0.4555 0.9017 0.124 Uiso 0.516(16) 1 calc R U P A 1
C70 C -0.2596(7) 0.3386(10) 0.8074(12) 0.139(12) Uani 0.516(16) 1 d . . P A 1
H68 H -0.2605 0.2877 0.8293 0.209 Uiso 0.516(16) 1 calc R U P A 1
H69 H -0.2975 0.3715 0.8235 0.209 Uiso 0.516(16) 1 calc R U P A 1
H70 H -0.2865 0.3214 0.7636 0.209 Uiso 0.516(16) 1 calc R U P A 1
C115 C -0.2304(15) 0.4131(16) 0.7603(6) 0.112(9) Uani 0.484(16) 1 d . . P A 2
H119 H -0.2733 0.3594 0.7387 0.169 Uiso 0.484(16) 1 calc R U P A 2
H120 H -0.2675 0.4477 0.7754 0.169 Uiso 0.484(16) 1 calc R U P A 2
H121 H -0.1951 0.4444 0.7322 0.169 Uiso 0.484(16) 1 calc R U P A 2
C116 C -0.0967(9) 0.4785(10) 0.8457(11) 0.134(14) Uani 0.484(16) 1 d . . P A 2
H122 H -0.1361 0.5114 0.8599 0.201 Uiso 0.484(16) 1 calc R U P A 2
H123 H -0.0490 0.4710 0.8806 0.201 Uiso 0.484(16) 1 calc R U P A 2
H124 H -0.0647 0.5090 0.8158 0.201 Uiso 0.484(16) 1 calc R U P A 2
C117 C -0.2173(10) 0.3455(8) 0.8577(7) 0.068(5) Uani 0.484(16) 1 d . . P A 2
H125 H -0.2562 0.2901 0.8365 0.102 Uiso 0.484(16) 1 calc R U P A 2
H126 H -0.1754 0.3367 0.8952 0.102 Uiso 0.484(16) 1 calc R U P A 2
H127 H -0.2588 0.3790 0.8684 0.102 Uiso 0.484(16) 1 calc R U P A 2
C71 C 0.4265(2) 0.22919(19) 0.62404(15) 0.0243(7) Uani 1 1 d . . . B 2
C72 C 0.4071(3) 0.2761(2) 0.56671(16) 0.0339(8) Uani 1 1 d . . . B 2
H71 H 0.4604 0.2833 0.5463 0.051 Uiso 1 1 calc R U . B 2
H72 H 0.3486 0.2427 0.5386 0.051 Uiso 1 1 calc R U . B 2
H73 H 0.4001 0.3323 0.5787 0.051 Uiso 1 1 calc R U . B 2
C73 C 0.5187(2) 0.2813(2) 0.66685(17) 0.0363(9) Uani 1 1 d . . . B 2
H74 H 0.5712 0.2877 0.6458 0.054 Uiso 1 1 calc R U . B 2
H75 H 0.5125 0.3377 0.6787 0.054 Uiso 1 1 calc R U . B 2
H76 H 0.5317 0.2518 0.7035 0.054 Uiso 1 1 calc R U . B 2
C74 C 0.4381(3) 0.1424(2) 0.60431(17) 0.0342(8) Uani 1 1 d . . . B 2
H77 H 0.4917 0.1506 0.5841 0.051 Uiso 1 1 calc R U . B 2
H78 H 0.4502 0.1116 0.6404 0.051 Uiso 1 1 calc R U . B 2
H79 H 0.3798 0.1093 0.5757 0.051 Uiso 1 1 calc R U . B 2
C75 C -0.0563(3) -0.0760(2) 0.72513(18) 0.0392(9) Uani 1 1 d . . . C 2
C76 C -0.1612(3) -0.0927(3) 0.7328(2) 0.0519(11) Uani 1 1 d . . . C 2
H80 H -0.1981 -0.0703 0.6992 0.078 Uiso 1 1 calc R U . C 2
H81 H -0.1894 -0.1542 0.7320 0.078 Uiso 1 1 calc R U . C 2
H82 H -0.1617 -0.0640 0.7720 0.078 Uiso 1 1 calc R U . C 2
C77 C -0.0630(3) -0.1246(2) 0.6639(2) 0.0494(11) Uani 1 1 d . . . C 2
H83 H -0.0985 -0.1004 0.6307 0.074 Uiso 1 1 calc R U . C 2
H84 H 0.0011 -0.1197 0.6575 0.074 Uiso 1 1 calc R U . C 2
H85 H -0.0959 -0.1849 0.6642 0.074 Uiso 1 1 calc R U . C 2
C78 C -0.0025(4) -0.1110(3) 0.7772(2) 0.0751(18) Uani 1 1 d . . . C 2
H86 H 0.0007 -0.0788 0.8158 0.113 Uiso 1 1 calc R U . C 2
H87 H -0.0350 -0.1712 0.7782 0.113 Uiso 1 1 calc R U . C 2
H88 H 0.0620 -0.1060 0.7715 0.113 Uiso 1 1 calc R U . C 2
C79 C 0.4381(2) 0.64977(19) 0.92863(13) 0.0192(6) Uani 1 1 d . . . D 2
C80 C 0.4196(3) 0.7262(2) 0.94480(16) 0.0330(8) Uani 1 1 d . . . D 2
H89 H 0.4189 0.7676 0.9162 0.040 Uiso 1 1 calc R U . D 2
C81 C 0.4023(3) 0.7427(3) 1.00160(16) 0.0390(9) Uani 1 1 d . . . D 2
H90 H 0.3890 0.7948 1.0118 0.047 Uiso 1 1 calc R U . D 2
C82 C 0.4043(3) 0.6833(3) 1.04359(16) 0.0394(9) Uani 1 1 d . . . D 2
H91 H 0.3912 0.6941 1.0825 0.047 Uiso 1 1 calc R U . D 2
C83 C 0.4250(3) 0.6089(2) 1.02917(16) 0.0391(9) Uani 1 1 d . . . D 2
H92 H 0.4281 0.5688 1.0586 0.047 Uiso 1 1 calc R U . D 2
C84 C 0.4414(2) 0.5916(2) 0.97209(14) 0.0289(7) Uani 1 1 d . . . D 2
H93 H 0.4550 0.5395 0.9624 0.035 Uiso 1 1 calc R U . D 2
C85 C 0.5886(2) 0.69591(19) 0.86644(15) 0.0240(7) Uani 1 1 d . . . E 2
C86 C 0.6416(2) 0.6908(2) 0.82277(15) 0.0254(7) Uani 1 1 d . . . E 2
H94 H 0.6124 0.6564 0.7851 0.031 Uiso 1 1 calc R U . E 2
C87 C 0.7373(2) 0.7358(2) 0.83405(17) 0.0366(9) Uani 1 1 d . . . E 2
H95 H 0.7732 0.7308 0.8043 0.044 Uiso 1 1 calc R U . E 2
C88 C 0.7802(3) 0.7873(3) 0.8875(2) 0.0515(11) Uani 1 1 d . . . E 2
H96 H 0.8454 0.8179 0.8949 0.062 Uiso 1 1 calc R U . E 2
C89 C 0.7284(3) 0.7943(3) 0.9302(2) 0.0595(13) Uani 1 1 d . . . E 2
H97 H 0.7578 0.8306 0.9670 0.071 Uiso 1 1 calc R U . E 2
C90 C 0.6335(3) 0.7489(2) 0.92043(17) 0.0411(10) Uani 1 1 d . . . E 2
H98 H 0.5987 0.7540 0.9509 0.049 Uiso 1 1 calc R U . E 2
C91 C 0.4637(2) 0.52267(18) 0.84532(13) 0.0178(6) Uani 1 1 d . . . F 2
C92 C 0.3809(2) 0.46336(18) 0.85171(13) 0.0176(6) Uani 1 1 d . . . F 2
H99 H 0.3362 0.4834 0.8686 0.021 Uiso 1 1 calc R U . F 2
C93 C 0.3608(2) 0.37627(18) 0.83462(13) 0.0166(6) Uani 1 1 d . . . F 2
C94 C 0.4288(2) 0.34715(19) 0.81167(14) 0.0202(6) Uani 1 1 d . . . F 2
H100 H 0.4166 0.2885 0.7982 0.024 Uiso 1 1 calc R U . F 2
C95 C 0.5142(2) 0.40441(19) 0.80867(14) 0.0220(6) Uani 1 1 d . . . F 2
H101 H 0.5614 0.3838 0.7952 0.026 Uiso 1 1 calc R U . F 2
C96 C 0.5321(2) 0.4916(2) 0.82505(13) 0.0214(6) Uani 1 1 d . . . F 2
H102 H 0.5909 0.5297 0.8224 0.026 Uiso 1 1 calc R U . F 2
C97 C 0.2147(2) 0.3489(2) 0.90243(14) 0.0243(7) Uani 1 1 d . . . G 2
C98 C 0.1218(3) 0.3424(4) 0.9055(2) 0.0724(17) Uani 1 1 d . . . G 2
H103 H 0.0719 0.3211 0.8703 0.087 Uiso 1 1 calc R U . G 2
C99 C 0.1015(4) 0.3670(5) 0.9601(2) 0.104(3) Uani 1 1 d . . . G 2
H104 H 0.0376 0.3641 0.9615 0.125 Uiso 1 1 calc R U . G 2
C100 C 0.1712(4) 0.3953(3) 1.0117(2) 0.0673(15) Uani 1 1 d . . . G 2
H105 H 0.1562 0.4121 1.0488 0.081 Uiso 1 1 calc R U . G 2
C101 C 0.2628(3) 0.3994(3) 1.00957(18) 0.0541(12) Uani 1 1 d . . . G 2
H106 H 0.3121 0.4185 1.0454 0.065 Uiso 1 1 calc R U . G 2
C102 C 0.2837(3) 0.3757(3) 0.95545(16) 0.0412(10) Uani 1 1 d . . . G 2
H107 H 0.3477 0.3779 0.9547 0.049 Uiso 1 1 calc R U . G 2
C103 C 0.2606(2) 0.20890(19) 0.86014(14) 0.0229(7) Uani 1 1 d . . . H 2
C104 C 0.1831(3) 0.1372(2) 0.85414(17) 0.0388(9) Uani 1 1 d . . . H 2
H108 H 0.1231 0.1369 0.8297 0.047 Uiso 1 1 calc R U . H 2
C105 C 0.1940(3) 0.0663(2) 0.88388(19) 0.0524(12) Uani 1 1 d . . . H 2
H109 H 0.1407 0.0180 0.8796 0.063 Uiso 1 1 calc R U . H 2
C106 C 0.2788(3) 0.0641(2) 0.91884(17) 0.0446(10) Uani 1 1 d . . . H 2
H110 H 0.2848 0.0149 0.9388 0.054 Uiso 1 1 calc R U . H 2
C107 C 0.3564(3) 0.1346(2) 0.92513(17) 0.0369(9) Uani 1 1 d . . . H 2
H111 H 0.4163 0.1338 0.9493 0.044 Uiso 1 1 calc R U . H 2
C108 C 0.3469(2) 0.2060(2) 0.89624(16) 0.0295(7) Uani 1 1 d . . . H 2
H112 H 0.4004 0.2542 0.9012 0.035 Uiso 1 1 calc R U . H 2
C109 C 0.2898(3) 0.0690(3) 0.4358(2) 0.0513(11) Uani 1 1 d . . . I 2
H113 H 0.2794 0.1184 0.4541 0.062 Uiso 1 1 calc R U . I 2
C110 C 0.3770(3) 0.0725(3) 0.4236(2) 0.0537(11) Uani 1 1 d . . . I 2
H114 H 0.4266 0.1241 0.4330 0.064 Uiso 1 1 calc R U . I 2
C111 C 0.3918(3) 0.0001(3) 0.3976(2) 0.0614(13) Uani 1 1 d . . . I 2
H115 H 0.4523 0.0015 0.3896 0.074 Uiso 1 1 calc R U . I 2
C112 C 0.3196(3) -0.0736(3) 0.3833(2) 0.0551(12) Uani 1 1 d . . . I 2
H116 H 0.3298 -0.1230 0.3649 0.066 Uiso 1 1 calc R U . I 2
C113 C 0.2322(3) -0.0767(3) 0.39533(19) 0.0462(10) Uani 1 1 d . . . I 2
H117 H 0.1822 -0.1281 0.3854 0.055 Uiso 1 1 calc R U . I 2
C114 C 0.2175(3) -0.0053(3) 0.4217(2) 0.0483(10) Uani 1 1 d . . . I 2
H118 H 0.1573 -0.0071 0.4303 0.058 Uiso 1 1 calc R U . I 2

loop_
_atom_site_aniso_label
_atom_site_aniso_U_11
_atom_site_aniso_U_22
_atom_site_aniso_U_33
_atom_site_aniso_U_23
_atom_site_aniso_U_13
_atom_site_aniso_U_12
Ru1 0.01461(12) 0.01313(12) 0.01523(13) 0.00161(8) 0.00441(9) 0.00190(9)
Ru2 0.01458(12) 0.01256(12) 0.01632(13) 0.00247(9) 0.00310(9) 0.00226(8)
Br1 0.02310(16) 0.01982(15) 0.02348(17) 0.00307(12) 0.00493(13) 0.00510(12)
K1 0.0237(3) 0.0194(3) 0.0228(4) 0.0027(3) 0.0038(3) 0.0046(3)
P1 0.0146(3) 0.0126(3) 0.0171(4) 0.0024(3) 0.0028(3) 0.0029(3)
P2 0.0150(3) 0.0123(3) 0.0161(4) 0.0020(3) 0.0017(3) 0.0028(3)
P3 0.0170(4) 0.0164(4) 0.0150(4) 0.0016(3) 0.0023(3) 0.0010(3)
P4 0.0174(4) 0.0162(4) 0.0153(4) 0.0036(3) 0.0026(3) 0.0026(3)
N1 0.0281(14) 0.0193(13) 0.0301(15) 0.0006(11) 0.0188(12) 0.0004(11)
N2 0.0176(12) 0.0198(12) 0.0209(13) -0.0003(10) 0.0096(11) 0.0025(10)
N3 0.0144(11) 0.0180(12) 0.0178(13) 0.0003(10) 0.0048(10) 0.0052(9)
N4 0.0151(12) 0.0150(12) 0.0173(13) 0.0023(9) 0.0037(10) 0.0020(9)
N5 0.0217(13) 0.0220(13) 0.0298(15) -0.0018(11) 0.0122(12) 0.0045(11)
N6 0.0164(12) 0.0199(13) 0.0207(14) 0.0034(10) 0.0062(10) 0.0048(10)
N7 0.0169(12) 0.0170(12) 0.0191(13) 0.0017(10) 0.0044(10) 0.0059(9)
N8 0.0171(12) 0.0148(12) 0.0210(13) 0.0022(10) 0.0032(10) 0.0042(9)
C1 0.0363(19) 0.0286(18) 0.034(2) -0.0018(15) 0.0193(16) 0.0073(15)
C2 0.0313(18) 0.0229(16) 0.036(2) -0.0029(14) 0.0175(16) 0.0057(14)
C3 0.0223(15) 0.0169(14) 0.0254(17) 0.0000(12) 0.0083(13) 0.0045(12)
C4 0.0187(14) 0.0160(14) 0.0167(15) -0.0002(11) 0.0023(12) 0.0005(11)
C5 0.0245(15) 0.0136(14) 0.0181(15) 0.0009(11) 0.0050(13) 0.0026(12)
C6 0.0335(18) 0.0164(15) 0.0262(17) -0.0057(12) 0.0106(15) 0.0038(13)
C7 0.0341(18) 0.0185(15) 0.0261(18) -0.0019(13) 0.0096(15) 0.0008(13)
C8 0.0240(16) 0.0193(15) 0.0250(17) -0.0018(12) 0.0094(14) -0.0015(12)
C9 0.0166(14) 0.0179(14) 0.0186(15) 0.0026(11) 0.0046(12) 0.0016(11)
C10 0.0183(14) 0.0169(14) 0.0190(15) 0.0034(11) 0.0037(12) 0.0027(11)
C11 0.0174(14) 0.0221(15) 0.0203(16) 0.0035(12) 0.0066(13) 0.0011(12)
C12 0.0138(14) 0.0269(16) 0.0168(15) 0.0026(12) 0.0029(12) 0.0042(12)
C13 0.049(2) 0.038(2) 0.060(3) -0.0006(19) 0.041(2) 0.0056(18)
C14 0.061(3) 0.144(6) 0.127(5) 0.098(5) 0.066(4) 0.060(4)
C15 0.055(3) 0.087(4) 0.050(3) 0.029(3) 0.037(2) 0.021(3)
C16 0.163(7) 0.107(5) 0.164(7) -0.074(5) 0.147(6) -0.048(5)
C17 0.0175(15) 0.0258(16) 0.0299(18) -0.0036(13) 0.0070(14) 0.0046(12)
C18 0.031(2) 0.058(3) 0.074(3) -0.039(2) 0.024(2) -0.0050(19)
C19 0.061(3) 0.069(3) 0.043(2) 0.020(2) 0.024(2) 0.047(2)
C20 0.035(2) 0.049(2) 0.034(2) 0.0082(17) 0.0199(17) 0.0168(17)
C21 0.047(2) 0.0239(18) 0.050(2) -0.0084(16) 0.026(2) -0.0097(16)
C22 0.094(4) 0.019(2) 0.101(4) 0.010(2) 0.052(3) 0.008(2)
C23 0.086(4) 0.049(3) 0.083(4) -0.025(3) -0.011(3) -0.018(3)
C24 0.090(4) 0.028(2) 0.145(5) -0.024(3) 0.085(4) -0.026(2)
C25 0.0169(14) 0.0125(13) 0.0295(17) 0.0001(12) 0.0033(13) 0.0039(11)
C26 0.0248(18) 0.048(2) 0.032(2) 0.0089(17) 0.0075(16) 0.0140(16)
C27 0.028(2) 0.061(3) 0.050(3) 0.011(2) 0.0178(19) 0.0164(18)
C28 0.0180(16) 0.035(2) 0.059(3) -0.0003(18) 0.0035(17) 0.0099(14)
C29 0.0240(18) 0.043(2) 0.044(2) 0.0068(18) -0.0032(17) 0.0124(16)
C30 0.0222(17) 0.046(2) 0.029(2) 0.0084(16) 0.0020(15) 0.0101(15)
C31 0.0156(14) 0.0151(14) 0.0233(16) 0.0061(12) 0.0016(12) 0.0033(11)
C32 0.0284(17) 0.0203(16) 0.0268(18) 0.0029(13) -0.0010(14) 0.0073(13)
C33 0.037(2) 0.0152(15) 0.039(2) 0.0032(14) -0.0052(17) 0.0020(14)
C34 0.036(2) 0.0218(17) 0.042(2) 0.0181(15) 0.0058(17) 0.0018(14)
C35 0.042(2) 0.0307(19) 0.031(2) 0.0141(15) 0.0128(17) 0.0093(16)
C36 0.0332(18) 0.0202(16) 0.0268(18) 0.0069(13) 0.0056(15) 0.0076(13)
C37 0.0181(14) 0.0122(13) 0.0137(14) 0.0020(10) -0.0006(11) 0.0043(11)
C38 0.0167(14) 0.0190(14) 0.0109(14) 0.0043(11) 0.0016(11) 0.0046(11)
C39 0.0142(13) 0.0160(14) 0.0159(15) 0.0029(11) -0.0017(11) 0.0025(11)
C40 0.0187(14) 0.0155(14) 0.0161(15) 0.0012(11) 0.0009(12) 0.0057(11)
C41 0.0181(14) 0.0226(15) 0.0167(15) 0.0031(12) 0.0049(12) 0.0070(12)
C42 0.0143(13) 0.0181(14) 0.0171(15) 0.0073(11) 0.0017(12) 0.0021(11)
C43 0.0166(14) 0.0198(14) 0.0163(15) -0.0012(11) -0.0026(12) 0.0058(11)
C44 0.0234(17) 0.045(2) 0.0255(18) 0.0047(15) 0.0059(15) 0.0109(15)
C45 0.0193(17) 0.072(3) 0.032(2) -0.0008(19) 0.0065(16) 0.0127(18)
C46 0.0287(19) 0.052(2) 0.038(2) -0.0116(18) -0.0089(17) 0.0261(18)
C47 0.0301(19) 0.0284(18) 0.045(2) 0.0007(16) -0.0123(17) 0.0134(15)
C48 0.0214(16) 0.0220(16) 0.0323(19) 0.0044(14) -0.0038(14) 0.0029(13)
C49 0.0250(15) 0.0107(13) 0.0188(15) 0.0021(11) 0.0041(13) 0.0021(11)
C50 0.0260(16) 0.0185(15) 0.0234(17) 0.0014(12) 0.0024(14) 0.0046(12)
C51 0.038(2) 0.0209(16) 0.0313(19) -0.0017(14) 0.0080(16) 0.0109(14)
C52 0.049(2) 0.0189(16) 0.0272(19) -0.0063(13) 0.0069(17) 0.0016(15)
C53 0.0321(19) 0.0280(18) 0.0280(19) -0.0037(14) 0.0001(15) -0.0010(14)
C54 0.0225(16) 0.0228(16) 0.0237(17) 0.0005(13) 0.0013(13) 0.0023(12)
C55 0.0204(16) 0.0335(18) 0.0271(18) 0.0011(14) 0.0065(14) 0.0037(13)
C56 0.0183(15) 0.0307(18) 0.0276(18) 0.0055(14) 0.0068(14) -0.0012(13)
C57 0.0179(14) 0.0225(15) 0.0191(16) 0.0046(12) 0.0035(12) 0.0016(12)
C58 0.0190(15) 0.0142(14) 0.0236(16) 0.0036(12) -0.0014(13) 0.0002(11)
C59 0.0151(14) 0.0183(15) 0.0204(16) 0.0085(12) -0.0010(12) -0.0012(11)
C60 0.0259(17) 0.0253(17) 0.0255(18) 0.0051(13) 0.0061(14) -0.0036(13)
C61 0.0379(19) 0.0182(16) 0.0271(18) 0.0046(13) 0.0026(16) -0.0029(14)
C62 0.0366(19) 0.0154(15) 0.0315(19) 0.0026(13) 0.0045(15) 0.0063(13)
C63 0.0279(17) 0.0164(15) 0.0231(17) 0.0054(12) 0.0045(14) 0.0041(12)
C64 0.0214(15) 0.0166(14) 0.0246(17) 0.0050(12) 0.0029(13) 0.0049(12)
C65 0.0285(17) 0.0156(14) 0.0302(18) 0.0019(13) 0.0037(14) 0.0095(12)
C66 0.0233(15) 0.0185(15) 0.0197(16) 0.0003(12) -0.0005(13) 0.0094(12)
C67 0.0267(18) 0.042(2) 0.045(2) -0.0017(17) 0.0162(17) 0.0085(16)
C68 0.120(13) 0.091(10) 0.065(9) 0.031(7) 0.044(9) 0.086(10)
C69 0.139(14) 0.100(12) 0.042(6) -0.002(6) 0.028(7) 0.085(11)
C70 0.025(5) 0.110(12) 0.27(3) -0.109(16) 0.039(10) 0.002(6)
C115 0.128(16) 0.21(2) 0.065(9) 0.033(11) 0.037(10) 0.150(18)
C116 0.053(8) 0.087(11) 0.26(3) -0.099(16) 0.078(13) -0.009(7)
C117 0.074(10) 0.071(9) 0.084(9) 0.020(7) 0.062(8) 0.026(8)
C71 0.0277(17) 0.0197(15) 0.0279(18) 0.0017(13) 0.0079(14) 0.0094(13)
C72 0.039(2) 0.0349(19) 0.034(2) 0.0090(16) 0.0137(17) 0.0159(16)
C73 0.0265(18) 0.042(2) 0.041(2) -0.0034(17) 0.0104(17) 0.0079(16)
C74 0.041(2) 0.0289(18) 0.041(2) 0.0027(15) 0.0170(17) 0.0182(16)
C75 0.052(2) 0.0181(17) 0.039(2) 0.0028(15) 0.0103(19) -0.0053(16)
C76 0.055(3) 0.030(2) 0.060(3) 0.0061(19) 0.018(2) -0.0116(19)
C77 0.058(3) 0.0201(18) 0.062(3) -0.0015(18) 0.012(2) -0.0022(17)
C78 0.083(4) 0.028(2) 0.079(4) 0.023(2) -0.026(3) -0.014(2)
C79 0.0194(15) 0.0246(15) 0.0110(14) -0.0013(11) 0.0006(12) 0.0039(12)
C80 0.043(2) 0.0335(19) 0.0211(18) -0.0012(14) -0.0015(16) 0.0162(16)
C81 0.045(2) 0.047(2) 0.027(2) -0.0124(17) 0.0004(17) 0.0238(18)
C82 0.0312(19) 0.062(3) 0.0201(18) -0.0081(17) 0.0074(16) 0.0041(18)
C83 0.055(2) 0.035(2) 0.0174(18) 0.0026(15) 0.0081(17) -0.0053(18)
C84 0.0374(19) 0.0247(17) 0.0182(17) -0.0002(13) 0.0022(15) 0.0005(14)
C85 0.0213(15) 0.0210(15) 0.0237(17) 0.0032(13) 0.0020(13) -0.0029(12)
C86 0.0199(15) 0.0271(17) 0.0232(17) 0.0058(13) -0.0001(13) -0.0011(13)
C87 0.0223(17) 0.045(2) 0.037(2) 0.0119(17) 0.0075(16) -0.0024(15)
C88 0.0244(19) 0.059(3) 0.052(3) -0.001(2) 0.0021(19) -0.0155(18)
C89 0.040(2) 0.066(3) 0.045(3) -0.024(2) 0.002(2) -0.023(2)
C90 0.0306(19) 0.050(2) 0.029(2) -0.0118(17) 0.0056(16) -0.0093(17)
C91 0.0201(14) 0.0188(14) 0.0119(14) 0.0018(11) -0.0007(12) 0.0040(11)
C92 0.0167(14) 0.0199(14) 0.0157(15) 0.0032(11) 0.0013(12) 0.0059(11)
C93 0.0182(14) 0.0188(14) 0.0101(14) 0.0036(11) 0.0000(11) 0.0028(11)
C94 0.0242(16) 0.0192(15) 0.0182(16) 0.0018(12) 0.0035(13) 0.0085(12)
C95 0.0202(15) 0.0265(16) 0.0209(16) -0.0006(12) 0.0042(13) 0.0098(12)
C96 0.0178(15) 0.0270(16) 0.0183(16) 0.0045(12) 0.0046(12) 0.0036(12)
C97 0.0292(17) 0.0240(16) 0.0202(16) 0.0050(13) 0.0101(14) 0.0040(13)
C98 0.043(3) 0.161(6) 0.025(2) 0.006(3) 0.010(2) 0.046(3)
C99 0.067(4) 0.237(9) 0.039(3) 0.015(4) 0.028(3) 0.083(5)
C100 0.098(4) 0.082(4) 0.038(3) 0.005(2) 0.040(3) 0.034(3)
C101 0.068(3) 0.055(3) 0.025(2) -0.0063(18) 0.016(2) -0.013(2)
C102 0.034(2) 0.053(2) 0.0247(19) -0.0042(17) 0.0087(16) -0.0080(17)
C103 0.0325(17) 0.0185(15) 0.0167(16) 0.0036(12) 0.0035(14) 0.0064(13)
C104 0.041(2) 0.0309(19) 0.030(2) 0.0138(16) -0.0096(17) -0.0035(16)
C105 0.063(3) 0.027(2) 0.040(2) 0.0133(17) -0.015(2) -0.0150(19)
C106 0.077(3) 0.0193(17) 0.028(2) 0.0084(15) -0.004(2) 0.0084(18)
C107 0.043(2) 0.0317(19) 0.036(2) 0.0077(16) -0.0005(17) 0.0168(17)
C108 0.0311(18) 0.0255(17) 0.0314(19) 0.0070(14) 0.0048(15) 0.0077(14)
C109 0.065(3) 0.044(2) 0.044(3) 0.000(2) 0.007(2) 0.019(2)
C110 0.043(2) 0.049(3) 0.055(3) 0.005(2) -0.002(2) -0.001(2)
C111 0.047(3) 0.066(3) 0.077(4) 0.017(3) 0.023(3) 0.016(2)
C112 0.065(3) 0.046(3) 0.061(3) 0.009(2) 0.024(2) 0.017(2)
C113 0.051(3) 0.041(2) 0.041(2) 0.0123(19) 0.008(2) 0.0037(19)
C114 0.043(2) 0.055(3) 0.053(3) 0.022(2) 0.014(2) 0.019(2)

loop_
_atom_type_symbol
_atom_type_description
_atom_type_scat_dispersion_real
_atom_type_scat_dispersion_imag
_atom_type_scat_source
C C 0.0033 0.0016
;
International Tables for Crystallography
(Vol. C, Tables 4.2.6.8 and 6.1.1.4)
;
H H 0.0000 0.0000
;
International Tables for Crystallography
(Vol. C, Table 6.1.1.4)
;
Br Br -0.2901 2.4595
;
International Tables for Crystallography
(Vol. C, Tables 4.2.6.8 and 6.1.1.4)
;
K K 0.2009 0.2494
;
International Tables for Crystallography
(Vol. C, Tables 4.2.6.8 and 6.1.1.4)
;
N N 0.0061 0.0033
;
International Tables for Crystallography
(Vol. C, Tables 4.2.6.8 and 6.1.1.4)
;
P P 0.1023 0.0942
;
International Tables for Crystallography
(Vol. C, Tables 4.2.6.8 and 6.1.1.4)
;
Ru Ru -1.2594 0.8363
;
International Tables for Crystallography
(Vol. C, Tables 4.2.6.8 and 6.1.1.4)
;

loop_
_geom_angle_atom_site_label_1
_geom_angle_atom_site_label_2
_geom_angle_atom_site_label_3
_geom_angle
C4 Ru1 N2 77.57(11)
C4 Ru1 N4 77.64(11)
N2 Ru1 N4 155.20(9)
C4 Ru1 P3 91.26(9)
N2 Ru1 P3 93.35(8)
N4 Ru1 P3 86.72(7)
C4 Ru1 P1 91.91(9)
N2 Ru1 P1 97.33(7)
N4 Ru1 P1 83.96(7)
P3 Ru1 P1 169.28(3)
C4 Ru1 Br1 159.77(8)
N2 Ru1 Br1 82.90(7)
N4 Ru1 Br1 121.82(6)
P3 Ru1 Br1 95.14(2)
P1 Ru1 Br1 85.33(2)
C4 Ru1 K1 141.69(9)
N2 Ru1 K1 140.64(7)
N4 Ru1 K1 64.11(6)
P3 Ru1 K1 84.89(2)
P1 Ru1 K1 86.28(2)
Br1 Ru1 K1 58.235(16)
C58 Ru2 N6 78.04(11)
C58 Ru2 N8 77.42(11)
N6 Ru2 N8 155.45(9)
C58 Ru2 P2 93.35(9)
N6 Ru2 P2 92.38(7)
N8 Ru2 P2 88.36(7)
C58 Ru2 P4 91.40(9)
N6 Ru2 P4 96.03(7)
N8 Ru2 P4 85.27(7)
P2 Ru2 P4 171.05(3)
C58 Ru2 Br1 162.93(9)
N6 Ru2 Br1 85.98(7)
N8 Ru2 Br1 118.48(6)
P2 Ru2 Br1 93.28(2)
P4 Ru2 Br1 84.27(2)
C58 Ru2 K1 139.31(9)
N6 Ru2 K1 142.60(7)
N8 Ru2 K1 61.90(7)
P2 Ru2 K1 84.72(2)
P4 Ru2 K1 86.73(2)
Br1 Ru2 K1 57.092(13)
Ru2 Br1 Ru1 145.464(14)
Ru2 Br1 K1 74.903(15)
Ru1 Br1 K1 70.561(18)
N7 K1 N3 143.25(7)
N7 K1 C42 113.46(8)
N3 K1 C42 62.54(7)
N7 K1 C41 88.75(8)
N3 K1 C41 79.07(7)
C42 K1 C41 25.23(7)
N7 K1 Br1 105.87(5)
N3 K1 Br1 110.80(5)
C42 K1 Br1 93.70(6)
C41 K1 Br1 106.29(5)
N7 K1 C95 78.14(8)
N3 K1 C95 94.58(8)
C42 K1 C95 154.99(8)
C41 K1 C95 148.73(8)
Br1 K1 C95 104.58(6)
N7 K1 C37 119.68(7)
N3 K1 C37 73.42(7)
C42 K1 C37 25.19(7)
C41 K1 C37 43.88(7)
Br1 K1 C37 68.51(5)
C95 K1 C37 161.79(8)
N7 K1 C96 102.83(8)
N3 K1 C96 76.12(8)
C42 K1 C96 138.25(8)
C41 K1 C96 151.44(8)
Br1 K1 C96 95.65(6)
C95 K1 C96 24.78(7)
C37 K1 C96 137.07(8)
N7 K1 N4 167.76(7)
N3 K1 N4 24.51(6)
C42 K1 N4 64.06(7)
C41 K1 N4 87.14(7)
Br1 K1 N4 86.35(4)
C95 K1 N4 99.70(7)
C37 K1 N4 63.74(7)
C96 K1 N4 76.04(7)
N7 K1 C94 62.93(8)
N3 K1 C94 118.57(8)
C42 K1 C94 175.66(8)
C41 K1 C94 150.67(8)
Br1 K1 C94 89.75(5)
C95 K1 C94 24.63(7)
C37 K1 C94 158.16(7)
C96 K1 C94 43.72(8)
N4 K1 C94 118.88(7)
N7 K1 C40 70.76(7)
N3 K1 C40 103.69(7)
C42 K1 C40 44.34(7)
C41 K1 C40 24.83(7)
Br1 K1 C40 94.37(5)
C95 K1 C40 147.03(8)
C37 K1 C40 51.06(7)
C96 K1 C40 169.32(8)
N4 K1 C40 108.33(7)
C94 K1 C40 132.78(8)
N7 K1 C91 113.63(7)
N3 K1 C91 80.90(7)
C42 K1 C91 132.85(8)
C41 K1 C91 157.43(8)
Br1 K1 C91 71.50(5)
C95 K1 C91 43.44(7)
C37 K1 C91 119.54(7)
C96 K1 C91 24.67(7)
N4 K1 C91 70.36(7)
C94 K1 C91 50.93(7)
C40 K1 C91 165.80(7)
C31 P1 C37 105.80(13)
C31 P1 C25 98.92(13)
C37 P1 C25 99.16(13)
C31 P1 Ru1 120.14(10)
C37 P1 Ru1 107.11(9)
C25 P1 Ru1 122.86(10)
C49 P2 C39 104.65(13)
C49 P2 C43 99.71(13)
C39 P2 C43 101.27(13)
C49 P2 Ru2 119.45(10)
C39 P2 Ru2 108.48(9)
C43 P2 Ru2 120.85(10)
C91 P3 C79 102.99(13)
C91 P3 C85 104.38(14)
C79 P3 C85 100.50(14)
C91 P3 Ru1 108.54(10)
C79 P3 Ru1 118.27(10)
C85 P3 Ru1 120.12(10)
C93 P4 C103 103.74(14)
C93 P4 C97 101.83(14)
C103 P4 C97 95.20(14)
C93 P4 Ru2 106.83(9)
C103 P4 Ru2 124.16(10)
C97 P4 Ru2 121.92(11)
N2 N1 C1 111.7(3)
N2 N1 H1 124.2
C1 N1 H1 124.2
C3 N2 N1 106.0(2)
C3 N2 Ru1 117.20(19)
N1 N2 Ru1 136.52(19)
C12 N3 N4 106.3(2)
C12 N3 K1 153.27(19)
N4 N3 K1 100.18(15)
N3 N4 C10 109.0(2)
N3 N4 Ru1 135.74(18)
C10 N4 Ru1 115.18(18)
N3 N4 K1 55.31(13)
C10 N4 K1 164.32(18)
Ru1 N4 K1 80.49(7)
N6 N5 C55 112.3(3)
N6 N5 H2 123.8
C55 N5 H2 123.8
N5 N6 C57 105.7(2)
N5 N6 Ru2 137.30(19)
C57 N6 Ru2 116.95(19)
C66 N7 N8 107.3(2)
C66 N7 K1 148.38(19)
N8 N7 K1 103.69(15)
N7 N8 C64 108.9(2)
N7 N8 Ru2 135.65(18)
C64 N8 Ru2 115.20(19)
N7 N8 K1 52.65(13)
C64 N8 K1 161.05(19)
Ru2 N8 K1 83.62(7)
N1 C1 C2 106.3(3)
N1 C1 C13 120.9(3)
C2 C1 C13 132.8(3)
C1 C2 C3 106.6(3)
C1 C2 H3 126.7
C3 C2 H3 126.7
N2 C3 C2 109.3(3)
N2 C3 C5 113.1(2)
C2 C3 C5 136.8(3)
C5 C4 C9 119.0(3)
C5 C4 Ru1 120.0(2)
C9 C4 Ru1 121.0(2)
C4 C5 C6 121.2(3)
C4 C5 C3 112.0(2)
C6 C5 C3 126.7(3)
C7 C6 C5 119.9(3)
C7 C6 H4 120.1
C5 C6 H4 120.1
C6 C7 C8 118.7(3)
C6 C7 C21 119.2(3)
C8 C7 C21 122.1(3)
C9 C8 C7 121.3(3)
C9 C8 H5 119.4
C7 C8 H5 119.4
C8 C9 C4 119.9(3)
C8 C9 C10 128.7(3)
C4 C9 C10 111.5(2)
N4 C10 C11 108.2(3)
N4 C10 C9 114.6(2)
C11 C10 C9 137.0(3)
C10 C11 C12 105.5(3)
C10 C11 H6 127.3
C12 C11 H6 127.3
N3 C12 C11 110.9(3)
N3 C12 C17 119.9(3)
C11 C12 C17 129.1(3)
C14 C13 C1 109.4(4)
C14 C13 C15 109.7(4)
C1 C13 C15 110.3(3)
C14 C13 C16 112.5(5)
C1 C13 C16 107.7(3)
C15 C13 C16 107.2(5)
C13 C14 H7 109.5
C13 C14 H8 109.5
H7 C14 H8 109.5
C13 C14 H9 109.5
H7 C14 H9 109.5
H8 C14 H9 109.5
C13 C15 H10 109.5
C13 C15 H11 109.5
H10 C15 H11 109.5
C13 C15 H12 109.5
H10 C15 H12 109.5
H11 C15 H12 109.5
C13 C16 H13 109.5
C13 C16 H14 109.5
H13 C16 H14 109.5
C13 C16 H15 109.5
H13 C16 H15 109.5
H14 C16 H15 109.5
C12 C17 C19 109.6(3)
C12 C17 C20 110.1(3)
C19 C17 C20 109.1(3)
C12 C17 C18 110.9(3)
C19 C17 C18 109.1(3)
C20 C17 C18 108.0(3)
C17 C18 H16 109.5
C17 C18 H17 109.5
H16 C18 H17 109.5
C17 C18 H18 109.5
H16 C18 H18 109.5
H17 C18 H18 109.5
C17 C19 H19 109.5
C17 C19 H20 109.5
H19 C19 H20 109.5
C17 C19 H21 109.5
H19 C19 H21 109.5
H20 C19 H21 109.5
C17 C20 H22 109.5
C17 C20 H23 109.5
H22 C20 H23 109.5
C17 C20 H24 109.5
H22 C20 H24 109.5
H23 C20 H24 109.5
C24 C21 C23 111.9(4)
C24 C21 C22 106.4(4)
C23 C21 C22 106.9(4)
C24 C21 C7 112.5(3)
C23 C21 C7 108.4(3)
C22 C21 C7 110.6(3)
C21 C22 H25 109.5
C21 C22 H26 109.5
H25 C22 H26 109.5
C21 C22 H27 109.5
H25 C22 H27 109.5
H26 C22 H27 109.5
C21 C23 H28 109.5
C21 C23 H29 109.5
H28 C23 H29 109.5
C21 C23 H30 109.5
H28 C23 H30 109.5
H29 C23 H30 109.5
C21 C24 H31 109.5
C21 C24 H32 109.5
H31 C24 H32 109.5
C21 C24 H33 109.5
H31 C24 H33 109.5
H32 C24 H33 109.5
C26 C25 C30 118.1(3)
C26 C25 P1 121.6(2)
C30 C25 P1 120.2(2)
C25 C26 C27 120.8(3)
C25 C26 H34 119.6
C27 C26 H34 119.6
C28 C27 C26 120.3(4)
C28 C27 H35 119.9
C26 C27 H35 119.9
C27 C28 C29 119.8(3)
C27 C28 H36 120.1
C29 C28 H36 120.1
C28 C29 C30 120.0(3)
C28 C29 H37 120.0
C30 C29 H37 120.0
C25 C30 C29 121.0(3)
C25 C30 H38 119.5
C29 C30 H38 119.5
C36 C31 C32 118.4(3)
C36 C31 P1 124.1(2)
C32 C31 P1 117.2(2)
C33 C32 C31 120.5(3)
C33 C32 H39 119.8
C31 C32 H39 119.8
C32 C33 C34 121.1(3)
C32 C33 H40 119.5
C34 C33 H40 119.5
C33 C34 C35 119.2(3)
C33 C34 H41 120.4
C35 C34 H41 120.4
C34 C35 C36 120.0(3)
C34 C35 H42 120.0
C36 C35 H42 120.0
C31 C36 C35 120.8(3)
C31 C36 H43 119.6
C35 C36 H43 119.6
C38 C37 C42 117.8(3)
C38 C37 P1 115.7(2)
C42 C37 P1 125.6(2)
C38 C37 K1 80.79(16)
C42 C37 K1 73.34(16)
P1 C37 K1 106.75(11)
C37 C38 C39 123.3(3)
C37 C38 K1 74.86(16)
C39 C38 K1 77.19(16)
C37 C38 H44 118.3
C39 C38 H44 118.3
K1 C38 H44 120.6
C38 C39 C40 117.8(3)
C38 C39 P2 115.9(2)
C40 C39 P2 125.6(2)
C38 C39 K1 78.57(16)
C40 C39 K1 76.35(16)
P2 C39 K1 106.73(11)
C41 C40 C39 119.8(3)
C41 C40 K1 75.23(17)
C39 C40 K1 79.11(17)
C41 C40 H45 120.1
C39 C40 H45 120.1
K1 C40 H45 116.2
C42 C41 C40 121.0(3)
C42 C41 K1 74.77(17)
C40 C41 K1 79.94(17)
C42 C41 H46 119.5
C40 C41 H46 119.5
K1 C41 H46 116.4
C41 C42 C37 119.9(3)
C41 C42 K1 80.00(17)
C37 C42 K1 81.48(16)
C41 C42 H47 120.0
C37 C42 H47 120.0
K1 C42 H47 108.8
C48 C43 C44 118.3(3)
C48 C43 P2 122.9(2)
C44 C43 P2 118.4(2)
C43 C44 C45 120.3(3)
C43 C44 H48 119.9
C45 C44 H48 119.9
C46 C45 C44 120.5(3)
C46 C45 H49 119.7
C44 C45 H49 119.7
C45 C46 C47 119.7(3)
C45 C46 H50 120.1
C47 C46 H50 120.1
C46 C47 C48 120.3(3)
C46 C47 H51 119.9
C48 C47 H51 119.9
C43 C48 C47 120.9(3)
C43 C48 H52 119.6
C47 C48 H52 119.6
C54 C49 C50 118.3(3)
C54 C49 P2 122.0(2)
C50 C49 P2 119.6(2)
C51 C50 C49 120.5(3)
C51 C50 H53 119.8
C49 C50 H53 119.8
C52 C51 C50 120.4(3)
C52 C51 H54 119.8
C50 C51 H54 119.8
C53 C52 C51 119.9(3)
C53 C52 H55 120.1
C51 C52 H55 120.1
C52 C53 C54 120.1(3)
C52 C53 H56 120.0
C54 C53 H56 120.0
C53 C54 C49 120.9(3)
C53 C54 H57 119.6
C49 C54 H57 119.6
N5 C55 C56 106.1(3)
N5 C55 C67 121.8(3)
C56 C55 C67 132.0(3)
C55 C56 C57 107.0(3)
C55 C56 H58 126.5
C57 C56 H58 126.5
N6 C57 C56 108.8(3)
N6 C57 C59 113.4(2)
C56 C57 C59 137.7(3)
C63 C58 C59 118.6(3)
C63 C58 Ru2 121.4(2)
C59 C58 Ru2 119.8(2)
C60 C59 C58 121.7(3)
C60 C59 C57 126.4(3)
C58 C59 C57 111.8(2)
C61 C60 C59 119.3(3)
C61 C60 H59 120.4
C59 C60 H59 120.4
C60 C61 C62 119.1(3)
C60 C61 C75 120.8(3)
C62 C61 C75 120.1(3)
C63 C62 C61 121.7(3)
C63 C62 H60 119.2
C61 C62 H60 119.2
C62 C63 C58 119.6(3)
C62 C63 C64 129.2(3)
C58 C63 C64 111.2(3)
N8 C64 C65 108.4(3)
N8 C64 C63 114.6(3)
C65 C64 C63 136.6(3)
C64 C65 C66 105.4(3)
C64 C65 H61 127.3
C66 C65 H61 127.3
N7 C66 C65 109.9(3)
N7 C66 C71 119.8(3)
C65 C66 C71 130.1(3)
C68 C67 C55 110.3(5)
C116 C67 C55 111.5(5)
C116 C67 C117 112.6(9)
C55 C67 C117 111.1(5)
C68 C67 C70 112.8(10)
C55 C67 C70 108.3(5)
C68 C67 C69 108.2(8)
C55 C67 C69 107.2(5)
C70 C67 C69 109.9(10)
C116 C67 C115 105.0(11)
C55 C67 C115 109.9(5)
C117 C67 C115 106.4(8)
C67 C68 H62 109.5
C67 C68 H63 109.5
H62 C68 H63 109.5
C67 C68 H64 109.5
H62 C68 H64 109.5
H63 C68 H64 109.5
C67 C69 H65 109.5
C67 C69 H66 109.5
H65 C69 H66 109.5
C67 C69 H67 109.5
H65 C69 H67 109.5
H66 C69 H67 109.5
C67 C70 H68 109.5
C67 C70 H69 109.5
H68 C70 H69 109.5
C67 C70 H70 109.5
H68 C70 H70 109.5
H69 C70 H70 109.5
C67 C115 H119 109.5
C67 C115 H120 109.5
H119 C115 H120 109.5
C67 C115 H121 109.5
H119 C115 H121 109.5
H120 C115 H121 109.5
C67 C116 H122 109.5
C67 C116 H123 109.5
H122 C116 H123 109.5
C67 C116 H124 109.5
H122 C116 H124 109.5
H123 C116 H124 109.5
C67 C117 H125 109.5
C67 C117 H126 109.5
H125 C117 H126 109.5
C67 C117 H127 109.5
H125 C117 H127 109.5
H126 C117 H127 109.5
C66 C71 C73 110.6(3)
C66 C71 C74 110.5(3)
C73 C71 C74 109.0(3)
C66 C71 C72 109.2(3)
C73 C71 C72 108.9(3)
C74 C71 C72 108.5(3)
C71 C72 H71 109.5
C71 C72 H72 109.5
H71 C72 H72 109.5
C71 C72 H73 109.5
H71 C72 H73 109.5
H72 C72 H73 109.5
C71 C73 H74 109.5
C71 C73 H75 109.5
H74 C73 H75 109.5
C71 C73 H76 109.5
H74 C73 H76 109.5
H75 C73 H76 109.5
C71 C74 H77 109.5
C71 C74 H78 109.5
H77 C74 H78 109.5
C71 C74 H79 109.5
H77 C74 H79 109.5
H78 C74 H79 109.5
C78 C75 C77 111.2(4)
C78 C75 C61 110.5(3)
C77 C75 C61 110.3(3)
C78 C75 C76 107.8(4)
C77 C75 C76 105.4(3)
C61 C75 C76 111.7(3)
C75 C76 H80 109.5
C75 C76 H81 109.5
H80 C76 H81 109.5
C75 C76 H82 109.5
H80 C76 H82 109.5
H81 C76 H82 109.5
C75 C77 H83 109.5
C75 C77 H84 109.5
H83 C77 H84 109.5
C75 C77 H85 109.5
H83 C77 H85 109.5
H84 C77 H85 109.5
C75 C78 H86 109.5
C75 C78 H87 109.5
H86 C78 H87 109.5
C75 C78 H88 109.5
H86 C78 H88 109.5
H87 C78 H88 109.5
C84 C79 C80 118.0(3)
C84 C79 P3 124.5(2)
C80 C79 P3 117.4(2)
C81 C80 C79 121.0(3)
C81 C80 H89 119.5
C79 C80 H89 119.5
C80 C81 C82 119.9(3)
C80 C81 H90 120.1
C82 C81 H90 120.1
C83 C82 C81 120.0(3)
C83 C82 H91 120.0
C81 C82 H91 120.0
C82 C83 C84 120.4(3)
C82 C83 H92 119.8
C84 C83 H92 119.8
C83 C84 C79 120.7(3)
C83 C84 H93 119.6
C79 C84 H93 119.6
C86 C85 C90 117.9(3)
C86 C85 P3 120.5(2)
C90 C85 P3 121.6(3)
C85 C86 C87 120.4(3)
C85 C86 H94 119.8
C87 C86 H94 119.8
C88 C87 C86 120.8(4)
C88 C87 H95 119.6
C86 C87 H95 119.6
C89 C88 C87 119.4(3)
C89 C88 H96 120.3
C87 C88 H96 120.3
C88 C89 C90 120.9(4)
C88 C89 H97 119.6
C90 C89 H97 119.6
C89 C90 C85 120.6(3)
C89 C90 H98 119.7
C85 C90 H98 119.7
C96 C91 C92 117.7(3)
C96 C91 P3 125.9(2)
C92 C91 P3 115.6(2)
C96 C91 K1 76.70(17)
C92 C91 K1 80.56(17)
P3 C91 K1 103.47(11)
C93 C92 C91 123.3(3)
C93 C92 K1 78.10(16)
C91 C92 K1 75.12(17)
C93 C92 H99 118.3
C91 C92 H99 118.3
K1 C92 H99 119.2
C92 C93 C94 117.8(3)
C92 C93 P4 118.7(2)
C94 C93 P4 122.8(2)
C92 C93 K1 77.88(16)
C94 C93 K1 74.55(16)
P4 C93 K1 108.79(11)
C95 C94 C93 119.7(3)
C95 C94 K1 76.82(18)
C93 C94 K1 81.03(17)
C95 C94 H100 120.1
C93 C94 H100 120.1
K1 C94 H100 112.5
C94 C95 C96 121.4(3)
C94 C95 K1 78.55(18)
C96 C95 K1 77.92(18)
C94 C95 H101 119.3
C96 C95 H101 119.3
K1 C95 H101 114.6
C95 C96 C91 119.9(3)
C95 C96 K1 77.30(18)
C91 C96 K1 78.63(17)
C95 C96 H102 120.1
C91 C96 H102 120.1
K1 C96 H102 114.6
C102 C97 C98 117.8(3)
C102 C97 P4 122.1(3)
C98 C97 P4 119.6(3)
C97 C98 C99 119.8(4)
C97 C98 H103 120.1
C99 C98 H103 120.1
C100 C99 C98 121.4(5)
C100 C99 H104 119.3
C98 C99 H104 119.3
C99 C100 C101 119.1(4)
C99 C100 H105 120.4
C101 C100 H105 120.4
C100 C101 C102 119.8(4)
C100 C101 H106 120.1
C102 C101 H106 120.1
C97 C102 C101 121.9(4)
C97 C102 H107 119.1
C101 C102 H107 119.1
C108 C103 C104 117.8(3)
C108 C103 P4 122.2(2)
C104 C103 P4 119.2(3)
C105 C104 C103 119.9(4)
C105 C104 H108 120.0
C103 C104 H108 120.0
C106 C105 C104 121.7(4)
C106 C105 H109 119.1
C104 C105 H109 119.1
C105 C106 C107 119.1(3)
C105 C106 H110 120.4
C107 C106 H110 120.4
C108 C107 C106 120.0(4)
C108 C107 H111 120.0
C106 C107 H111 120.0
C107 C108 C103 121.4(3)
C107 C108 H112 119.3
C103 C108 H112 119.3
C110 C109 C114 120.6(4)
C110 C109 H113 119.7
C114 C109 H113 119.7
C109 C110 C111 119.3(4)
C109 C110 H114 120.3
C111 C110 H114 120.3
C112 C111 C110 120.0(4)
C112 C111 H115 120.0
C110 C111 H115 120.0
C111 C112 C113 120.5(4)
C111 C112 H116 119.7
C113 C112 H116 119.7
C114 C113 C112 119.7(4)
C114 C113 H117 120.2
C112 C113 H117 120.2
C113 C114 C109 119.9(4)
C113 C114 H118 120.0
C109 C114 H118 120.0

loop_
_geom_bond_atom_site_label_1
_geom_bond_atom_site_label_2
_geom_bond_distance
Ru1 C4 1.963(3)
Ru1 N2 2.078(2)
Ru1 N4 2.102(2)
Ru1 P3 2.3719(9)
Ru1 P1 2.3892(8)
Ru1 Br1 2.9580(5)
Ru1 K1 3.5790(9)
Ru2 C58 1.968(3)
Ru2 N6 2.071(2)
Ru2 N8 2.114(2)
Ru2 P2 2.3866(9)
Ru2 P4 2.4013(9)
Ru2 Br1 2.8566(6)
Ru2 K1 3.7110(8)
Br1 K1 3.2269(8)
K1 N7 2.695(2)
K1 N3 2.727(2)
K1 C42 3.150(3)
K1 C41 3.215(3)
K1 C95 3.245(3)
K1 C37 3.252(3)
K1 C96 3.253(3)
K1 N4 3.265(2)
K1 C94 3.266(3)
K1 C40 3.274(3)
K1 C91 3.277(3)
P1 C31 1.837(3)
P1 C37 1.840(3)
P1 C25 1.842(3)
P2 C49 1.839(3)
P2 C39 1.840(3)
P2 C43 1.845(3)
P3 C91 1.839(3)
P3 C79 1.841(3)
P3 C85 1.850(3)
P4 C93 1.834(3)
P4 C103 1.848(3)
P4 C97 1.851(3)
N1 N2 1.349(3)
N1 C1 1.363(4)
N1 H1 0.8800
N2 C3 1.347(4)
N3 C12 1.357(4)
N3 N4 1.376(3)
N4 C10 1.376(3)
N5 N6 1.342(3)
N5 C55 1.357(4)
N5 H2 0.8800
N6 C57 1.358(4)
N7 C66 1.355(4)
N7 N8 1.360(3)
N8 C64 1.373(4)
C1 C2 1.367(4)
C1 C13 1.511(5)
C2 C3 1.407(4)
C2 H3 0.9500
C3 C5 1.480(4)
C4 C5 1.395(4)
C4 C9 1.397(4)
C5 C6 1.396(4)
C6 C7 1.392(4)
C6 H4 0.9500
C7 C8 1.411(4)
C7 C21 1.536(4)
C8 C9 1.384(4)
C8 H5 0.9500
C9 C10 1.465(4)
C10 C11 1.386(4)
C11 C12 1.388(4)
C11 H6 0.9500
C12 C17 1.513(4)
C13 C14 1.510(7)
C13 C15 1.518(6)
C13 C16 1.556(6)
C14 H7 0.9800
C14 H8 0.9800
C14 H9 0.9800
C15 H10 0.9800
C15 H11 0.9800
C15 H12 0.9800
C16 H13 0.9800
C16 H14 0.9800
C16 H15 0.9800
C17 C19 1.526(5)
C17 C20 1.527(4)
C17 C18 1.528(5)
C18 H16 0.9800
C18 H17 0.9800
C18 H18 0.9800
C19 H19 0.9800
C19 H20 0.9800
C19 H21 0.9800
C20 H22 0.9800
C20 H23 0.9800
C20 H24 0.9800
C21 C24 1.518(5)
C21 C23 1.520(6)
C21 C22 1.531(6)
C22 H25 0.9800
C22 H26 0.9800
C22 H27 0.9800
C23 H28 0.9800
C23 H29 0.9800
C23 H30 0.9800
C24 H31 0.9800
C24 H32 0.9800
C24 H33 0.9800
C25 C26 1.379(4)
C25 C30 1.388(5)
C26 C27 1.396(5)
C26 H34 0.9500
C27 C28 1.367(5)
C27 H35 0.9500
C28 C29 1.372(5)
C28 H36 0.9500
C29 C30 1.390(5)
C29 H37 0.9500
C30 H38 0.9500
C31 C36 1.390(4)
C31 C32 1.399(4)
C32 C33 1.378(4)
C32 H39 0.9500
C33 C34 1.379(5)
C33 H40 0.9500
C34 C35 1.387(5)
C34 H41 0.9500
C35 C36 1.393(4)
C35 H42 0.9500
C36 H43 0.9500
C37 C38 1.389(4)
C37 C42 1.399(4)
C38 C39 1.393(4)
C38 H44 0.9500
C39 C40 1.399(4)
C40 C41 1.396(4)
C40 H45 0.9500
C41 C42 1.392(4)
C41 H46 0.9500
C42 H47 0.9500
C43 C48 1.389(4)
C43 C44 1.395(4)
C44 C45 1.395(5)
C44 H48 0.9500
C45 C46 1.374(5)
C45 H49 0.9500
C46 C47 1.374(5)
C46 H50 0.9500
C47 C48 1.391(4)
C47 H51 0.9500
C48 H52 0.9500
C49 C54 1.395(4)
C49 C50 1.396(4)
C50 C51 1.389(4)
C50 H53 0.9500
C51 C52 1.387(5)
C51 H54 0.9500
C52 C53 1.373(5)
C52 H55 0.9500
C53 C54 1.394(4)
C53 H56 0.9500
C54 H57 0.9500
C55 C56 1.364(5)
C55 C67 1.507(5)
C56 C57 1.406(4)
C56 H58 0.9500
C57 C59 1.486(4)
C58 C63 1.394(4)
C58 C59 1.399(4)
C59 C60 1.395(4)
C60 C61 1.388(5)
C60 H59 0.9500
C61 C62 1.395(5)
C61 C75 1.538(4)
C62 C63 1.388(4)
C62 H60 0.9500
C63 C64 1.480(4)
C64 C65 1.382(4)
C65 C66 1.394(4)
C65 H61 0.9500
C66 C71 1.517(4)
C67 C68 1.443(11)
C67 C116 1.492(12)
C67 C117 1.513(10)
C67 C70 1.516(11)
C67 C69 1.550(11)
C67 C115 1.586(13)
C68 H62 0.9800
C68 H63 0.9800
C68 H64 0.9800
C69 H65 0.9800
C69 H66 0.9800
C69 H67 0.9800
C70 H68 0.9800
C70 H69 0.9800
C70 H70 0.9800
C115 H119 0.9800
C115 H120 0.9800
C115 H121 0.9800
C116 H122 0.9800
C116 H123 0.9800
C116 H124 0.9800
C117 H125 0.9800
C117 H126 0.9800
C117 H127 0.9800
C71 C73 1.526(5)
C71 C74 1.526(4)
C71 C72 1.538(5)
C72 H71 0.9800
C72 H72 0.9800
C72 H73 0.9800
C73 H74 0.9800
C73 H75 0.9800
C73 H76 0.9800
C74 H77 0.9800
C74 H78 0.9800
C74 H79 0.9800
C75 C78 1.497(6)
C75 C77 1.527(5)
C75 C76 1.566(6)
C76 H80 0.9800
C76 H81 0.9800
C76 H82 0.9800
C77 H83 0.9800
C77 H84 0.9800
C77 H85 0.9800
C78 H86 0.9800
C78 H87 0.9800
C78 H88 0.9800
C79 C84 1.390(4)
C79 C80 1.393(4)
C80 C81 1.379(5)
C80 H89 0.9500
C81 C82 1.380(5)
C81 H90 0.9500
C82 C83 1.368(5)
C82 H91 0.9500
C83 C84 1.381(5)
C83 H92 0.9500
C84 H93 0.9500
C85 C86 1.391(4)
C85 C90 1.394(4)
C86 C87 1.394(4)
C86 H94 0.9500
C87 C88 1.370(5)
C87 H95 0.9500
C88 C89 1.363(6)
C88 H96 0.9500
C89 C90 1.388(5)
C89 H97 0.9500
C90 H98 0.9500
C91 C96 1.395(4)
C91 C92 1.396(4)
C92 C93 1.392(4)
C92 H99 0.9500
C93 C94 1.401(4)
C94 C95 1.389(4)
C94 H100 0.9500
C95 C96 1.394(4)
C95 H101 0.9500
C96 H102 0.9500
C97 C102 1.375(5)
C97 C98 1.381(5)
C98 C99 1.386(6)
C98 H103 0.9500
C99 C100 1.361(7)
C99 H104 0.9500
C100 C101 1.364(7)
C100 H105 0.9500
C101 C102 1.376(5)
C101 H106 0.9500
C102 H107 0.9500
C103 C108 1.388(4)
C103 C104 1.396(4)
C104 C105 1.386(5)
C104 H108 0.9500
C105 C106 1.356(6)
C105 H109 0.9500
C106 C107 1.386(5)
C106 H110 0.9500
C107 C108 1.380(5)
C107 H111 0.9500
C108 H112 0.9500
C109 C110 1.371(6)
C109 C114 1.374(6)
C109 H113 0.9500
C110 C111 1.383(7)
C110 H114 0.9500
C111 C112 1.367(6)
C111 H115 0.9500
C112 C113 1.375(6)
C112 H116 0.9500
C113 C114 1.372(6)
C113 H117 0.9500
C114 H118 0.9500

loop_
_geom_hbond_atom_site_label_D
_geom_hbond_atom_site_label_H
_geom_hbond_atom_site_label_A
_geom_hbond_distance_DA
_geom_hbond_distance_DH
_geom_hbond_distance_HA
_geom_hbond_angle_DHA
_geom_hbond_publ_flag
N1 H1 Br1 3.387(3) 0.880 2.844 121.4 no

loop_
_geom_torsion_atom_site_label_1
_geom_torsion_atom_site_label_2
_geom_torsion_atom_site_label_3
_geom_torsion_atom_site_label_4
_geom_torsion
C1 N1 N2 C3 0.9(4)
C1 N1 N2 Ru1 174.3(3)
C12 N3 N4 C10 -2.3(3)
K1 N3 N4 C10 -178.97(18)
C12 N3 N4 Ru1 -179.8(2)
K1 N3 N4 Ru1 3.5(3)
C12 N3 N4 K1 176.6(3)
C55 N5 N6 C57 0.3(4)
C55 N5 N6 Ru2 179.4(2)
C66 N7 N8 C64 -1.3(3)
K1 N7 N8 C64 -175.07(19)
C66 N7 N8 Ru2 -174.9(2)
K1 N7 N8 Ru2 11.3(3)
C66 N7 N8 K1 173.7(3)
N2 N1 C1 C2 0.0(4)
N2 N1 C1 C13 179.6(3)
N1 C1 C2 C3 -0.8(4)
C13 C1 C2 C3 179.7(4)
N1 N2 C3 C2 -1.3(4)
Ru1 N2 C3 C2 -176.3(2)
N1 N2 C3 C5 171.0(3)
Ru1 N2 C3 C5 -4.0(4)
C1 C2 C3 N2 1.3(4)
C1 C2 C3 C5 -168.3(4)
C9 C4 C5 C6 -3.3(5)
Ru1 C4 C5 C6 178.3(2)
C9 C4 C5 C3 178.5(3)
Ru1 C4 C5 C3 0.2(4)
N2 C3 C5 C4 2.5(4)
C2 C3 C5 C4 171.8(4)
N2 C3 C5 C6 -175.5(3)
C2 C3 C5 C6 -6.2(6)
C4 C5 C6 C7 0.5(5)
C3 C5 C6 C7 178.3(3)
C5 C6 C7 C8 1.9(5)
C5 C6 C7 C21 -174.0(3)
C6 C7 C8 C9 -1.4(5)
C21 C7 C8 C9 174.4(3)
C7 C8 C9 C4 -1.5(5)
C7 C8 C9 C10 179.4(3)
C5 C4 C9 C8 3.8(5)
Ru1 C4 C9 C8 -177.8(2)
C5 C4 C9 C10 -176.9(3)
Ru1 C4 C9 C10 1.5(4)
N3 N4 C10 C11 2.4(3)
Ru1 N4 C10 C11 -179.5(2)
K1 N4 C10 C11 -0.8(8)
N3 N4 C10 C9 -174.2(2)
Ru1 N4 C10 C9 3.9(3)
K1 N4 C10 C9 -177.3(6)
C8 C9 C10 N4 175.7(3)
C4 C9 C10 N4 -3.5(4)
C8 C9 C10 C11 0.5(6)
C4 C9 C10 C11 -178.7(4)
N4 C10 C11 C12 -1.5(3)
C9 C10 C11 C12 174.0(3)
N4 N3 C12 C11 1.4(3)
K1 N3 C12 C11 174.0(3)
N4 N3 C12 C17 177.1(3)
K1 N3 C12 C17 -10.2(6)
C10 C11 C12 N3 0.0(4)
C10 C11 C12 C17 -175.2(3)
N1 C1 C13 C14 -87.4(5)
C2 C1 C13 C14 92.1(6)
N1 C1 C13 C15 33.3(5)
C2 C1 C13 C15 -147.2(4)
N1 C1 C13 C16 150.0(5)
C2 C1 C13 C16 -30.5(7)
N3 C12 C17 C19 -75.1(4)
C11 C12 C17 C19 99.8(4)
N3 C12 C17 C20 164.9(3)
C11 C12 C17 C20 -20.2(5)
N3 C12 C17 C18 45.4(4)
C11 C12 C17 C18 -139.7(4)
C6 C7 C21 C24 -169.2(4)
C8 C7 C21 C24 15.0(6)
C6 C7 C21 C23 66.5(5)
C8 C7 C21 C23 -109.3(4)
C6 C7 C21 C22 -50.3(5)
C8 C7 C21 C22 133.9(4)
C31 P1 C25 C26 -140.6(3)
C37 P1 C25 C26 111.7(3)
Ru1 P1 C25 C26 -5.6(3)
C31 P1 C25 C30 43.1(3)
C37 P1 C25 C30 -64.6(3)
Ru1 P1 C25 C30 178.1(2)
C30 C25 C26 C27 1.1(5)
P1 C25 C26 C27 -175.3(3)
C25 C26 C27 C28 -0.7(6)
C26 C27 C28 C29 0.0(6)
C27 C28 C29 C30 0.2(6)
C26 C25 C30 C29 -0.8(5)
P1 C25 C30 C29 175.6(3)
C28 C29 C30 C25 0.2(6)
C37 P1 C31 C36 8.2(3)
C25 P1 C31 C36 -94.0(3)
Ru1 P1 C31 C36 129.4(2)
C37 P1 C31 C32 -178.2(2)
C25 P1 C31 C32 79.5(3)
Ru1 P1 C31 C32 -57.0(3)
C36 C31 C32 C33 -1.4(5)
P1 C31 C32 C33 -175.4(3)
C31 C32 C33 C34 -0.1(5)
C32 C33 C34 C35 1.3(5)
C33 C34 C35 C36 -0.8(5)
C32 C31 C36 C35 1.9(5)
P1 C31 C36 C35 175.4(3)
C34 C35 C36 C31 -0.8(5)
C31 P1 C37 C38 -145.2(2)
C25 P1 C37 C38 -43.1(2)
Ru1 P1 C37 C38 85.5(2)
C31 P1 C37 C42 45.9(3)
C25 P1 C37 C42 148.0(3)
Ru1 P1 C37 C42 -83.4(3)
C31 P1 C37 K1 127.13(11)
C25 P1 C37 K1 -130.82(12)
Ru1 P1 C37 K1 -2.16(11)
C42 C37 C38 C39 2.5(4)
P1 C37 C38 C39 -167.3(2)
K1 C37 C38 C39 -63.1(3)
C42 C37 C38 K1 65.6(2)
P1 C37 C38 K1 -104.23(17)
C37 C38 C39 C40 -5.8(4)
K1 C38 C39 C40 -67.7(2)
C37 C38 C39 P2 165.2(2)
K1 C38 C39 P2 103.20(17)
C37 C38 C39 K1 62.0(3)
C49 P2 C39 C38 159.1(2)
C43 P2 C39 C38 55.8(2)
Ru2 P2 C39 C38 -72.4(2)
C49 P2 C39 C40 -30.8(3)
C43 P2 C39 C40 -134.1(3)
Ru2 P2 C39 C40 97.8(3)
C49 P2 C39 K1 -115.75(13)
C43 P2 C39 K1 140.96(11)
Ru2 P2 C39 K1 12.80(11)
C38 C39 C40 C41 3.1(4)
P2 C39 C40 C41 -166.8(2)
K1 C39 C40 C41 -65.9(3)
C38 C39 C40 K1 69.0(2)
P2 C39 C40 K1 -101.0(2)
C39 C40 C41 C42 2.6(4)
K1 C40 C41 C42 -65.3(3)
C39 C40 C41 K1 67.9(3)
C40 C41 C42 C37 -6.0(4)
K1 C41 C42 C37 -74.0(2)
C40 C41 C42 K1 68.0(3)
C38 C37 C42 C41 3.5(4)
P1 C37 C42 C41 172.2(2)
K1 C37 C42 C41 73.2(3)
C38 C37 C42 K1 -69.7(2)
P1 C37 C42 K1 99.0(2)
C49 P2 C43 C48 -88.6(3)
C39 P2 C43 C48 18.6(3)
Ru2 P2 C43 C48 138.3(2)
C49 P2 C43 C44 84.7(3)
C39 P2 C43 C44 -168.1(3)
Ru2 P2 C43 C44 -48.4(3)
C48 C43 C44 C45 -1.2(5)
P2 C43 C44 C45 -174.7(3)
C43 C44 C45 C46 0.2(6)
C44 C45 C46 C47 0.4(6)
C45 C46 C47 C48 0.1(6)
C44 C43 C48 C47 1.7(5)
P2 C43 C48 C47 174.9(3)
C46 C47 C48 C43 -1.2(5)
C39 P2 C49 C54 -113.5(3)
C43 P2 C49 C54 -9.0(3)
Ru2 P2 C49 C54 124.9(2)
C39 P2 C49 C50 66.9(3)
C43 P2 C49 C50 171.3(2)
Ru2 P2 C49 C50 -54.7(3)
C54 C49 C50 C51 -0.2(4)
P2 C49 C50 C51 179.4(2)
C49 C50 C51 C52 0.7(5)
C50 C51 C52 C53 -0.5(5)
C51 C52 C53 C54 -0.1(5)
C52 C53 C54 C49 0.5(5)
C50 C49 C54 C53 -0.3(5)
P2 C49 C54 C53 -180.0(2)
N6 N5 C55 C56 -0.1(4)
N6 N5 C55 C67 178.6(3)
N5 C55 C56 C57 -0.1(4)
C67 C55 C56 C57 -178.7(4)
N5 N6 C57 C56 -0.3(3)
Ru2 N6 C57 C56 -179.7(2)
N5 N6 C57 C59 176.9(2)
Ru2 N6 C57 C59 -2.4(3)
C55 C56 C57 N6 0.3(4)
C55 C56 C57 C59 -176.0(4)
C63 C58 C59 C60 0.4(5)
Ru2 C58 C59 C60 -174.9(2)
C63 C58 C59 C57 175.8(3)
Ru2 C58 C59 C57 0.5(4)
N6 C57 C59 C60 176.4(3)
C56 C57 C59 C60 -7.4(6)
N6 C57 C59 C58 1.3(4)
C56 C57 C59 C58 177.5(4)
C58 C59 C60 C61 -0.8(5)
C57 C59 C60 C61 -175.5(3)
C59 C60 C61 C62 1.2(5)
C59 C60 C61 C75 178.9(3)
C60 C61 C62 C63 -1.3(5)
C75 C61 C62 C63 -179.0(3)
C61 C62 C63 C58 0.9(5)
C61 C62 C63 C64 179.3(3)
C59 C58 C63 C62 -0.4(5)
Ru2 C58 C63 C62 174.8(2)
C59 C58 C63 C64 -179.1(3)
Ru2 C58 C63 C64 -3.8(4)
N7 N8 C64 C65 1.7(3)
Ru2 N8 C64 C65 176.8(2)
K1 N8 C64 C65 -10.4(8)
N7 N8 C64 C63 -172.3(2)
Ru2 N8 C64 C63 2.8(3)
K1 N8 C64 C63 175.6(5)
C62 C63 C64 N8 -178.1(3)
C58 C63 C64 N8 0.4(4)
C62 C63 C64 C65 10.2(6)
C58 C63 C64 C65 -171.3(4)
N8 C64 C65 C66 -1.4(4)
C63 C64 C65 C66 170.6(4)
N8 N7 C66 C65 0.4(3)
K1 N7 C66 C65 168.8(3)
N8 N7 C66 C71 176.6(3)
K1 N7 C66 C71 -15.1(5)
C64 C65 C66 N7 0.6(4)
C64 C65 C66 C71 -175.0(3)
N5 C55 C67 C68 37.0(10)
C56 C55 C67 C68 -144.7(9)
N5 C55 C67 C116 -24.7(13)
C56 C55 C67 C116 153.6(12)
N5 C55 C67 C117 -151.2(8)
C56 C55 C67 C117 27.1(9)
N5 C55 C67 C70 160.9(12)
C56 C55 C67 C70 -20.8(13)
N5 C55 C67 C69 -80.6(8)
C56 C55 C67 C69 97.7(8)
N5 C55 C67 C115 91.3(11)
C56 C55 C67 C115 -90.4(11)
N7 C66 C71 C73 61.4(4)
C65 C66 C71 C73 -123.3(4)
N7 C66 C71 C74 -177.7(3)
C65 C66 C71 C74 -2.4(5)
N7 C66 C71 C72 -58.4(4)
C65 C66 C71 C72 116.9(4)
C60 C61 C75 C78 -106.7(4)
C62 C61 C75 C78 71.0(5)
C60 C61 C75 C77 130.1(4)
C62 C61 C75 C77 -52.2(5)
C60 C61 C75 C76 13.2(5)
C62 C61 C75 C76 -169.0(3)
C91 P3 C79 C84 11.4(3)
C85 P3 C79 C84 -96.2(3)
Ru1 P3 C79 C84 131.0(2)
C91 P3 C79 C80 -171.5(3)
C85 P3 C79 C80 80.9(3)
Ru1 P3 C79 C80 -51.9(3)
C84 C79 C80 C81 -1.8(5)
P3 C79 C80 C81 -179.2(3)
C79 C80 C81 C82 0.8(6)
C80 C81 C82 C83 1.1(6)
C81 C82 C83 C84 -1.8(6)
C82 C83 C84 C79 0.7(5)
C80 C79 C84 C83 1.1(5)
P3 C79 C84 C83 178.2(3)
C91 P3 C85 C86 63.0(3)
C79 P3 C85 C86 169.5(3)
Ru1 P3 C85 C86 -58.9(3)
C91 P3 C85 C90 -117.9(3)
C79 P3 C85 C90 -11.4(3)
Ru1 P3 C85 C90 120.2(3)
C90 C85 C86 C87 1.7(5)
P3 C85 C86 C87 -179.2(3)
C85 C86 C87 C88 -1.5(6)
C86 C87 C88 C89 0.1(7)
C87 C88 C89 C90 1.0(8)
C88 C89 C90 C85 -0.7(7)
C86 C85 C90 C89 -0.6(6)
P3 C85 C90 C89 -179.7(4)
C79 P3 C91 C96 -133.1(3)
C85 P3 C91 C96 -28.5(3)
Ru1 P3 C91 C96 100.7(3)
C79 P3 C91 C92 57.9(2)
C85 P3 C91 C92 162.5(2)
Ru1 P3 C91 C92 -68.3(2)
C79 P3 C91 K1 143.70(11)
C85 P3 C91 K1 -111.69(13)
Ru1 P3 C91 K1 17.54(11)
C96 C91 C92 C93 -4.9(4)
P3 C91 C92 C93 165.0(2)
K1 C91 C92 C93 64.5(3)
C96 C91 C92 K1 -69.5(2)
P3 C91 C92 K1 100.50(18)
C91 C92 C93 C94 2.0(4)
K1 C92 C93 C94 65.1(2)
C91 C92 C93 P4 -168.1(2)
K1 C92 C93 P4 -104.96(18)
C91 C92 C93 K1 -63.1(3)
C103 P4 C93 C92 -142.3(2)
C97 P4 C93 C92 -43.9(3)
Ru2 P4 C93 C92 85.0(2)
C103 P4 C93 C94 48.2(3)
C97 P4 C93 C94 146.6(3)
Ru2 P4 C93 C94 -84.5(2)
C103 P4 C93 K1 131.54(12)
C97 P4 C93 K1 -130.03(13)
Ru2 P4 C93 K1 -1.14(12)
C92 C93 C94 C95 2.2(4)
P4 C93 C94 C95 171.8(2)
K1 C93 C94 C95 69.1(3)
C92 C93 C94 K1 -66.9(2)
P4 C93 C94 K1 102.7(2)
C93 C94 C95 C96 -3.4(5)
K1 C94 C95 C96 68.0(3)
C93 C94 C95 K1 -71.4(3)
C94 C95 C96 C91 0.4(5)
K1 C95 C96 C91 68.7(3)
C94 C95 C96 K1 -68.4(3)
C92 C91 C96 C95 3.6(4)
P3 C91 C96 C95 -165.2(2)
K1 C91 C96 C95 -68.0(3)
C92 C91 C96 K1 71.7(2)
P3 C91 C96 K1 -97.1(2)
C93 P4 C97 C102 -35.7(3)
C103 P4 C97 C102 69.5(3)
Ru2 P4 C97 C102 -154.4(3)
C93 P4 C97 C98 152.5(4)
C103 P4 C97 C98 -102.2(4)
Ru2 P4 C97 C98 33.9(4)
C102 C97 C98 C99 3.5(8)
P4 C97 C98 C99 175.6(5)
C97 C98 C99 C100 -2.0(10)
C98 C99 C100 C101 -0.1(10)
C99 C100 C101 C102 0.6(8)
C98 C97 C102 C101 -3.0(6)
P4 C97 C102 C101 -174.9(3)
C100 C101 C102 C97 1.0(7)
C93 P4 C103 C108 21.3(3)
C97 P4 C103 C108 -82.3(3)
Ru2 P4 C103 C108 143.0(2)
C93 P4 C103 C104 -169.2(3)
C97 P4 C103 C104 87.3(3)
Ru2 P4 C103 C104 -47.4(3)
C108 C103 C104 C105 0.1(6)
P4 C103 C104 C105 -169.9(3)
C103 C104 C105 C106 -0.4(7)
C104 C105 C106 C107 0.2(7)
C105 C106 C107 C108 0.3(6)
C106 C107 C108 C103 -0.5(6)
C104 C103 C108 C107 0.3(5)
P4 C103 C108 C107 170.0(3)
C114 C109 C110 C111 -0.7(7)
C109 C110 C111 C112 1.1(7)
C110 C111 C112 C113 -0.8(8)
C111 C112 C113 C114 0.1(7)
C112 C113 C114 C109 0.3(6)
C110 C109 C114 C113 0.0(7)
